data_1505862
loop_
_publ_author_name
'Ballabh, Amar'
'Trivedi, Darshak R.'
'Dastidar, Parthasarathi'

_publ_section_title
;
 From nonfunctional lamellae to functional nanotubes.
;
_journal_issue 7
_journal_name_full 'Organic letters'
_journal_page_first 1271
_journal_page_last 1274
_journal_paper_doi 10.1021/ol053000i
_journal_volume 8
_journal_year 2006
_chemical_formula_sum 'C108 H204 N12 O24'
_chemical_formula_weight 2054.83
_chemical_name_systematic
; 
 ? 
;
_space_group_IT_number 14
_symmetry_cell_setting monoclinic
_symmetry_space_group_name_Hall '-P 2ybc'
_symmetry_space_group_name_H-M 'P 1 21/c 1'
_atom_sites_solution_hydrogens geom
_atom_sites_solution_primary direct
_atom_sites_solution_secondary difmap
_audit_creation_method SHELXL-97
_cell_angle_alpha 90.00
_cell_angle_beta 110.1010(10)
_cell_angle_gamma 90.00
_cell_formula_units_Z 4
_cell_length_a 30.215(2)
_cell_length_b 15.4057(11)
_cell_length_c 26.0418(18)
_cell_measurement_temperature 293(2)
_cell_volume 11383.6(14)
_computing_cell_refinement 'BRUKER AXS SMART 3'
_computing_data_collection 'BRUKER AXS SMART 3'
_computing_data_reduction 'BRUKER AXS SMART 3'
_computing_molecular_graphics 'PLATON, MERCURY 1.4'
_computing_structure_refinement 'SHELXL-97 (Sheldrick, 1997)'
_computing_structure_solution 'SHELXS-97 (Sheldrick, 1990)'
_diffrn_ambient_temperature 293(2)
_diffrn_detector_area_resol_mean 0.3
_diffrn_measured_fraction_theta_full 0.962
_diffrn_measured_fraction_theta_max 0.962
_diffrn_measurement_device_type 'BRUKER SMART CCD AREA DETECTOR'
_diffrn_measurement_method PHI-OMEGA
_diffrn_radiation_monochromator graphite
_diffrn_radiation_source 'fine-focus sealed tube'
_diffrn_radiation_type MoK\a
_diffrn_radiation_wavelength 0.71073
_diffrn_reflns_av_R_equivalents 0.0384
_diffrn_reflns_av_sigmaI/netI 0.0376
_diffrn_reflns_limit_h_max 32
_diffrn_reflns_limit_h_min -32
_diffrn_reflns_limit_k_max 16
_diffrn_reflns_limit_k_min -6
_diffrn_reflns_limit_l_max 28
_diffrn_reflns_limit_l_min -28
_diffrn_reflns_number 37260
_diffrn_reflns_theta_full 22.50
_diffrn_reflns_theta_max 22.50
_diffrn_reflns_theta_min 1.44
_diffrn_standards_decay_% '< 10%'
_exptl_absorpt_coefficient_mu 0.084
_exptl_absorpt_correction_type SADABS
_exptl_crystal_colour COLORLESS
_exptl_crystal_density_diffrn 1.199
_exptl_crystal_density_method 'not measured'
_exptl_crystal_description PLATE
_exptl_crystal_F_000 4512
_exptl_crystal_size_max 0.86
_exptl_crystal_size_mid 0.59
_exptl_crystal_size_min 0.35
_refine_diff_density_max 0.555
_refine_diff_density_min -0.207
_refine_diff_density_rms 0.051
_refine_ls_extinction_method none
_refine_ls_goodness_of_fit_ref 1.120
_refine_ls_hydrogen_treatment mixed
_refine_ls_matrix_type full
_refine_ls_number_parameters 1309
_refine_ls_number_reflns 14335
_refine_ls_number_restraints 0
_refine_ls_restrained_S_all 1.120
_refine_ls_R_factor_all 0.0587
_refine_ls_R_factor_gt 0.0526
_refine_ls_shift/su_max 0.000
_refine_ls_shift/su_mean 0.000
_refine_ls_structure_factor_coef Fsqd
_refine_ls_weighting_details 'calc w=1/[\s^2^(Fo^2^)+(0.0548P)^2^+13.3885P] where P=(Fo^2^+2Fc^2^)/3'
_refine_ls_weighting_scheme calc
_refine_ls_wR_factor_gt 0.1439
_refine_ls_wR_factor_ref 0.1482
_reflns_number_gt 12540
_reflns_number_total 14335
_reflns_threshold_expression >2sigma(I)
_cod_data_source_file ol053000isi20051213_040011.cif
_cod_data_source_block dt0735m
_cod_depositor_comments
;
The following automatic conversions were performed:

'_symmetry_cell_setting' value 'MONOCLINIC' changed to 'monoclinic'
according to /home/saulius/struct/CIF-dictionaries/cif_core.dic
dictionary named 'cif_core.dic' version 2.4.1 from 2010-06-29.

Automatic conversion script
Id: cif_fix_values 1715 2011-07-08 13:25:40Z adriana 
;
_cod_original_sg_symbol_H-M 'P 2(1)/C'
_cod_database_code 1505862

loop_
_symmetry_equiv_pos_as_xyz
'x, y, z'
'-x, y+1/2, -z+1/2'
'-x, -y, -z'
'x, -y-1/2, z-1/2'

loop_
_atom_site_label
_atom_site_type_symbol
_atom_site_fract_x
_atom_site_fract_y
_atom_site_fract_z
_atom_site_U_iso_or_equiv
_atom_site_adp_type
_atom_site_occupancy
_atom_site_symmetry_multiplicity
_atom_site_calc_flag
_atom_site_refinement_flags
O2 O 0.47596(7) 0.03684(12) 0.18815(7) 0.0242(4) Uani 1 1 d .
O4 O 0.52960(6) 0.24495(11) 0.25211(7) 0.0213(4) Uani 1 1 d .
O3 O 0.48907(6) 0.24659(12) 0.16249(8) 0.0247(4) Uani 1 1 d .
C74 C 0.51829(9) 0.21335(17) 0.20421(11) 0.0189(6) Uani 1 1 d .
O1 O 0.53759(7) 0.02526(13) 0.26564(8) 0.0307(5) Uani 1 1 d .
C73 C 0.51713(10) 0.05667(17) 0.21994(11) 0.0203(6) Uani 1 1 d .
C75 C 0.54260(9) 0.12806(17) 0.19928(11) 0.0195(6) Uani 1 1 d .
C78 C 0.54762(10) 0.11004(18) 0.14299(11) 0.0243(6) Uani 1 1 d .
H78A H 0.5347 0.0545 0.1273 0.029 Uiso 1 1 calc R
H78B H 0.5358 0.1566 0.1168 0.029 Uiso 1 1 calc R
C76 C 0.59683(9) 0.12989(18) 0.22554(12) 0.0264(7) Uani 1 1 d .
H76A H 0.6093 0.1862 0.2401 0.032 Uiso 1 1 calc R
H76B H 0.6094 0.0846 0.2525 0.032 Uiso 1 1 calc R
C77 C 0.60129(11) 0.1100(2) 0.17002(13) 0.0446(9) Uani 1 1 d .
H77A H 0.6156 0.0540 0.1686 0.054 Uiso 1 1 calc R
H77B H 0.6167 0.1556 0.1568 0.054 Uiso 1 1 calc R
O6 O 0.36571(6) 0.29395(11) 0.09667(7) 0.0194(4) Uani 1 1 d .
O5 O 0.32042(6) 0.29908(12) 0.00870(7) 0.0222(4) Uani 1 1 d .
O8 O 0.37161(7) 0.51373(12) 0.11028(8) 0.0291(5) Uani 1 1 d .
C79 C 0.35276(9) 0.32779(17) 0.04939(11) 0.0179(6) Uani 1 1 d .
O7 O 0.31213(7) 0.50459(12) 0.03045(8) 0.0328(5) Uani 1 1 d .
C82 C 0.43221(9) 0.41101(17) 0.06901(10) 0.0197(6) Uani 1 1 d .
H82A H 0.4449 0.4594 0.0935 0.024 Uiso 1 1 calc R
H82B H 0.4451 0.3564 0.0862 0.024 Uiso 1 1 calc R
C81 C 0.37782(9) 0.41142(17) 0.04348(10) 0.0178(6) Uani 1 1 d .
C84 C 0.38184(10) 0.42747(19) -0.01367(11) 0.0253(7) Uani 1 1 d .
H84A H 0.3683 0.3814 -0.0398 0.030 Uiso 1 1 calc R
H84B H 0.3702 0.4838 -0.0291 0.030 Uiso 1 1 calc R
C80 C 0.35202(10) 0.48363(17) 0.06324(12) 0.0228(6) Uani 1 1 d .
C83 C 0.43541(10) 0.4230(2) 0.01203(12) 0.0362(8) Uani 1 1 d .
H83A H 0.4511 0.4763 0.0082 0.043 Uiso 1 1 calc R
H83B H 0.4490 0.3735 -0.0002 0.043 Uiso 1 1 calc R
O9 O 0.29852(6) 0.79476(11) 0.07397(7) 0.0197(4) Uani 1 1 d .
O12 O 0.34629(7) 1.02224(12) 0.15181(7) 0.0250(5) Uani 1 1 d .
O11 O 0.29379(6) 1.01884(12) 0.06688(7) 0.0229(4) Uani 1 1 d .
O10 O 0.35385(6) 0.81506(11) 0.15577(7) 0.0216(4) Uani 1 1 d .
C85 C 0.31532(9) 0.83402(16) 0.11914(10) 0.0164(6) Uani 1 1 d .
C87 C 0.28740(9) 0.91025(16) 0.12946(10) 0.0160(6) Uani 1 1 d .
C90 C 0.28163(9) 0.91572(17) 0.18620(10) 0.0190(6) Uani 1 1 d .
H90A H 0.2838 0.8601 0.2044 0.023 Uiso 1 1 calc R
H90B H 0.3018 0.9586 0.2104 0.023 Uiso 1 1 calc R
C88 C 0.23324(9) 0.90975(17) 0.10284(11) 0.0195(6) Uani 1 1 d .
H88A H 0.2197 0.8522 0.0940 0.023 Uiso 1 1 calc R
H88B H 0.2213 0.9486 0.0718 0.023 Uiso 1 1 calc R
C86 C 0.31065(9) 0.99207(16) 0.11519(10) 0.0168(6) Uani 1 1 d .
C89 C 0.23057(9) 0.94698(18) 0.15677(11) 0.0231(6) Uani 1 1 d .
H89A H 0.2075 0.9185 0.1692 0.028 Uiso 1 1 calc R
H89B H 0.2270 1.0096 0.1565 0.028 Uiso 1 1 calc R
O16 O 0.19083(6) 0.95446(12) 0.46939(7) 0.0236(4) Uani 1 1 d .
O14 O 0.17560(6) 0.75464(12) 0.48726(7) 0.0218(4) Uani 1 1 d .
O13 O 0.13574(6) 0.74496(11) 0.39771(7) 0.0207(4) Uani 1 1 d .
O15 O 0.13890(6) 0.96799(12) 0.38460(7) 0.0223(4) Uani 1 1 d .
C91 C 0.14593(9) 0.78204(17) 0.44385(10) 0.0171(6) Uani 1 1 d .
C92 C 0.15240(9) 0.93647(17) 0.43158(11) 0.0177(6) Uani 1 1 d .
C93 C 0.12118(9) 0.86819(17) 0.44565(10) 0.0169(6) Uani 1 1 d .
C96 C 0.11027(9) 0.88593(18) 0.49890(11) 0.0211(6) Uani 1 1 d .
H96A H 0.1173 0.8373 0.5241 0.025 Uiso 1 1 calc R
H96B H 0.1243 0.9390 0.5175 0.025 Uiso 1 1 calc R
C94 C 0.06808(9) 0.87365(18) 0.41194(11) 0.0218(6) Uani 1 1 d .
H94A H 0.0547 0.8191 0.3951 0.026 Uiso 1 1 calc R
H94B H 0.0601 0.9203 0.3853 0.026 Uiso 1 1 calc R
C95 C 0.05748(10) 0.89475(19) 0.46460(11) 0.0269(7) Uani 1 1 d .
H95A H 0.0451 0.9528 0.4650 0.032 Uiso 1 1 calc R
H95B H 0.0377 0.8518 0.4735 0.032 Uiso 1 1 calc R
O23 O 0.13806(6) 0.46033(12) 0.36245(7) 0.0236(4) Uani 1 1 d .
O21 O 0.15315(6) 0.25605(12) 0.34863(7) 0.0223(4) Uani 1 1 d .
O22 O 0.19625(6) 0.25279(11) 0.43745(7) 0.0189(4) Uani 1 1 d .
O24 O 0.19076(6) 0.47176(11) 0.44688(7) 0.0208(4) Uani 1 1 d .
C104 C 0.17679(9) 0.44141(16) 0.39973(10) 0.0166(6) Uani 1 1 d .
C103 C 0.18379(9) 0.28651(16) 0.39019(10) 0.0159(6) Uani 1 1 d .
C105 C 0.20705(9) 0.37274(16) 0.38440(10) 0.0154(6) Uani 1 1 d .
C106 C 0.26073(9) 0.38059(17) 0.41439(10) 0.0182(6) Uani 1 1 d .
H10A H 0.2752 0.3278 0.4329 0.022 Uiso 1 1 calc R
H10B H 0.2697 0.4301 0.4388 0.022 Uiso 1 1 calc R
C108 C 0.21414(9) 0.38748(17) 0.32879(10) 0.0192(6) Uani 1 1 d .
H10C H 0.2052 0.3381 0.3043 0.023 Uiso 1 1 calc R
H10D H 0.1997 0.4404 0.3104 0.023 Uiso 1 1 calc R
C107 C 0.26767(9) 0.39512(18) 0.35890(11) 0.0224(6) Uani 1 1 d .
H10E H 0.2803 0.4519 0.3555 0.027 Uiso 1 1 calc R
H10F H 0.2857 0.3496 0.3495 0.027 Uiso 1 1 calc R
O20 O 0.03278(6) 0.19168(11) 0.26759(7) 0.0211(4) Uani 1 1 d .
O19 O -0.01422(6) 0.18810(12) 0.18053(7) 0.0224(4) Uani 1 1 d .
O17 O -0.00959(7) -0.01946(12) 0.17438(7) 0.0237(4) Uani 1 1 d .
O18 O 0.04308(6) -0.03790(12) 0.25793(7) 0.0260(5) Uani 1 1 d .
C98 C 0.02064(9) 0.16200(16) 0.21937(10) 0.0170(6) Uani 1 1 d .
C99 C 0.05060(9) 0.08912(16) 0.20818(10) 0.0161(6) Uani 1 1 d .
C100 C 0.10418(9) 0.08842(17) 0.23948(10) 0.0187(6) Uani 1 1 d .
H10G H 0.1170 0.1447 0.2537 0.022 Uiso 1 1 calc R
H10H H 0.1143 0.0441 0.2675 0.022 Uiso 1 1 calc R
C102 C 0.06056(9) 0.09446(17) 0.15379(10) 0.0191(6) Uani 1 1 d .
H10I H 0.0587 0.1527 0.1391 0.023 Uiso 1 1 calc R
H10J H 0.0423 0.0539 0.1261 0.023 Uiso 1 1 calc R
C97 C 0.02667(9) 0.00235(16) 0.21392(10) 0.0161(6) Uani 1 1 d .
C101 C 0.11147(10) 0.06374(19) 0.18556(11) 0.0252(7) Uani 1 1 d .
H10K H 0.1164 0.0021 0.1820 0.030 Uiso 1 1 calc R
H10L H 0.1356 0.0977 0.1780 0.030 Uiso 1 1 calc R
N8 N 0.25880(8) 0.62467(14) 0.05854(8) 0.0204(5) Uani 1 1 d .
H8A H 0.2717 0.6770 0.0602 0.031 Uiso 1 1 calc R
H8B H 0.2329 0.6214 0.0290 0.031 Uiso 1 1 calc R
H8C H 0.2793 0.5844 0.0565 0.031 Uiso 1 1 calc R
C46 C 0.25143(10) 0.51983(19) 0.20928(11) 0.0284(7) Uani 1 1 d .
H46A H 0.2745 0.4747 0.2122 0.034 Uiso 1 1 calc R
H46B H 0.2409 0.5147 0.2404 0.034 Uiso 1 1 calc R
C44 C 0.28825(10) 0.62141(19) 0.16014(10) 0.0252(7) Uani 1 1 d .
H44A H 0.3010 0.6793 0.1607 0.030 Uiso 1 1 calc R
H44B H 0.3125 0.5799 0.1605 0.030 Uiso 1 1 calc R
C43 C 0.24617(10) 0.60962(18) 0.10898(11) 0.0260(7) Uani 1 1 d .
H43 H 0.2224 0.6526 0.1093 0.031 Uiso 1 1 calc R
C48 C 0.22464(10) 0.51962(19) 0.10690(12) 0.0290(7) Uani 1 1 d .
H48A H 0.2474 0.4756 0.1064 0.035 Uiso 1 1 calc R
H48B H 0.1973 0.5137 0.0739 0.035 Uiso 1 1 calc R
C45 C 0.27429(11) 0.6084(2) 0.21049(12) 0.0319(7) Uani 1 1 d .
H45A H 0.2524 0.6536 0.2119 0.038 Uiso 1 1 calc R
H45B H 0.3020 0.6130 0.2431 0.038 Uiso 1 1 calc R
C47 C 0.21015(10) 0.5074(2) 0.15733(12) 0.0337(7) Uani 1 1 d .
H47A H 0.1857 0.5489 0.1562 0.040 Uiso 1 1 calc R
H47B H 0.1974 0.4495 0.1569 0.040 Uiso 1 1 calc R
N2 N 0.57202(7) 0.41443(14) 0.27091(8) 0.0168(5) Uani 1 1 d .
H2A H 0.5567 0.4567 0.2810 0.025 Uiso 1 1 calc R
H2B H 0.5984 0.4018 0.2984 0.025 Uiso 1 1 calc R
H2C H 0.5538 0.3675 0.2621 0.025 Uiso 1 1 calc R
C12 C 0.60395(10) 0.36660(18) 0.20066(11) 0.0223(6) Uani 1 1 d .
H12A H 0.5814 0.3193 0.1922 0.027 Uiso 1 1 calc R
H12B H 0.6327 0.3467 0.2285 0.027 Uiso 1 1 calc R
C7 C 0.58412(9) 0.44352(18) 0.22248(10) 0.0218(6) Uani 1 1 d .
H7 H 0.6087 0.4881 0.2346 0.026 Uiso 1 1 calc R
C8 C 0.54170(10) 0.48269(18) 0.17929(11) 0.0242(6) Uani 1 1 d .
H8D H 0.5319 0.5343 0.1938 0.029 Uiso 1 1 calc R
H8E H 0.5158 0.4415 0.1698 0.029 Uiso 1 1 calc R
C9 C 0.55265(11) 0.50643(18) 0.12811(11) 0.0273(7) Uani 1 1 d .
H9A H 0.5243 0.5277 0.1003 0.033 Uiso 1 1 calc R
H9B H 0.5759 0.5526 0.1367 0.033 Uiso 1 1 calc R
C11 C 0.61440(10) 0.3922(2) 0.14895(12) 0.0304(7) Uani 1 1 d .
H11A H 0.6393 0.4353 0.1583 0.037 Uiso 1 1 calc R
H11B H 0.6253 0.3416 0.1345 0.037 Uiso 1 1 calc R
C10 C 0.57133(11) 0.42844(19) 0.10597(11) 0.0305(7) Uani 1 1 d .
H10M H 0.5472 0.3840 0.0945 0.037 Uiso 1 1 calc R
H10N H 0.5791 0.4458 0.0743 0.037 Uiso 1 1 calc R
N4 N 0.42989(7) 0.36166(13) 0.19042(8) 0.0168(5) Uani 1 1 d .
H4A H 0.4042 0.3562 0.1609 0.025 Uiso 1 1 calc R
H4B H 0.4533 0.3313 0.1858 0.025 Uiso 1 1 calc R
H4C H 0.4381 0.4174 0.1955 0.025 Uiso 1 1 calc R
C19 C 0.42009(10) 0.32835(17) 0.23904(11) 0.0218(6) Uani 1 1 d .
H19 H 0.4484 0.3377 0.2712 0.026 Uiso 1 1 calc R
C24 C 0.38024(11) 0.37730(19) 0.24770(12) 0.0311(7) Uani 1 1 d .
H24A H 0.3514 0.3678 0.2170 0.037 Uiso 1 1 calc R
H24B H 0.3871 0.4390 0.2502 0.037 Uiso 1 1 calc R
C20 C 0.41026(11) 0.23172(18) 0.23403(11) 0.0266(7) Uani 1 1 d .
H20A H 0.4363 0.2016 0.2281 0.032 Uiso 1 1 calc R
H20B H 0.3819 0.2205 0.2030 0.032 Uiso 1 1 calc R
C22 C 0.36629(12) 0.2478(2) 0.29958(14) 0.0397(8) Uani 1 1 d .
H22A H 0.3659 0.2290 0.3350 0.048 Uiso 1 1 calc R
H22B H 0.3359 0.2342 0.2725 0.048 Uiso 1 1 calc R
C21 C 0.40398(11) 0.19863(19) 0.28626(12) 0.0317(7) Uani 1 1 d .
H21A H 0.3957 0.1375 0.2820 0.038 Uiso 1 1 calc R
H21B H 0.4336 0.2042 0.3164 0.038 Uiso 1 1 calc R
C23 C 0.37392(13) 0.3456(2) 0.30072(14) 0.0418(9) Uani 1 1 d .
H23A H 0.4017 0.3605 0.3317 0.050 Uiso 1 1 calc R
H23B H 0.3471 0.3747 0.3053 0.050 Uiso 1 1 calc R
N3 N 0.58900(8) 0.17839(14) 0.35344(9) 0.0212(5) Uani 1 1 d .
H3A H 0.6120 0.2174 0.3598 0.032 Uiso 1 1 calc R
H3B H 0.5703 0.1816 0.3186 0.032 Uiso 1 1 calc R
H3C H 0.6014 0.1255 0.3604 0.032 Uiso 1 1 calc R
C13 C 0.56103(10) 0.19628(19) 0.38934(11) 0.0242(6) Uani 1 1 d .
H13 H 0.5357 0.1531 0.3813 0.029 Uiso 1 1 calc R
C14 C 0.59118(11) 0.1878(2) 0.44879(11) 0.0328(7) Uani 1 1 d .
H14A H 0.6168 0.2294 0.4576 0.039 Uiso 1 1 calc R
H14B H 0.6047 0.1300 0.4557 0.039 Uiso 1 1 calc R
C16 C 0.53869(12) 0.2918(2) 0.47405(12) 0.0384(8) Uani 1 1 d .
H16A H 0.5628 0.3363 0.4847 0.046 Uiso 1 1 calc R
H16B H 0.5186 0.2990 0.4959 0.046 Uiso 1 1 calc R
C15 C 0.56147(12) 0.2040(2) 0.48487(12) 0.0375(8) Uani 1 1 d .
H15A H 0.5373 0.1597 0.4779 0.045 Uiso 1 1 calc R
H15B H 0.5813 0.2001 0.5230 0.045 Uiso 1 1 calc R
C18 C 0.53877(11) 0.2850(2) 0.37731(12) 0.0346(8) Uani 1 1 d .
H18A H 0.5188 0.2883 0.3392 0.041 Uiso 1 1 calc R
H18B H 0.5632 0.3288 0.3839 0.041 Uiso 1 1 calc R
C17 C 0.50929(12) 0.3026(3) 0.41369(13) 0.0470(9) Uani 1 1 d .
H17A H 0.4968 0.3612 0.4073 0.056 Uiso 1 1 calc R
H17B H 0.4829 0.2627 0.4041 0.056 Uiso 1 1 calc R
N10 N 0.06363(8) 0.37300(14) 0.28496(8) 0.0203(5) Uani 1 1 d .
H10O H 0.0594 0.3163 0.2880 0.030 Uiso 1 1 calc R
H10P H 0.0437 0.4024 0.2968 0.030 Uiso 1 1 calc R
H10Q H 0.0931 0.3872 0.3050 0.030 Uiso 1 1 calc R
C60 C 0.08901(10) 0.34625(18) 0.20591(11) 0.0244(6) Uani 1 1 d .
H60A H 0.0866 0.2844 0.2115 0.029 Uiso 1 1 calc R
H60B H 0.1210 0.3643 0.2262 0.029 Uiso 1 1 calc R
C55 C 0.05481(9) 0.39504(17) 0.22627(10) 0.0188(6) Uani 1 1 d .
H55 H 0.0229 0.3757 0.2049 0.023 Uiso 1 1 calc R
C57 C 0.04511(10) 0.50980(18) 0.15724(11) 0.0236(6) Uani 1 1 d .
H57A H 0.0129 0.4918 0.1379 0.028 Uiso 1 1 calc R
H57B H 0.0472 0.5717 0.1516 0.028 Uiso 1 1 calc R
C56 C 0.05727(10) 0.49196(17) 0.21818(11) 0.0227(6) Uani 1 1 d .
H56A H 0.0887 0.5131 0.2383 0.027 Uiso 1 1 calc R
H56B H 0.0352 0.5217 0.2317 0.027 Uiso 1 1 calc R
C58 C 0.07780(11) 0.46232(19) 0.13393(12) 0.0304(7) Uani 1 1 d .
H58A H 0.1095 0.4848 0.1504 0.036 Uiso 1 1 calc R
H58B H 0.0678 0.4723 0.0948 0.036 Uiso 1 1 calc R
C59 C 0.07762(11) 0.36490(19) 0.14499(11) 0.0304(7) Uani 1 1 d .
H59A H 0.1007 0.3364 0.1325 0.037 Uiso 1 1 calc R
H59B H 0.0469 0.3412 0.1245 0.037 Uiso 1 1 calc R
N6 N 0.09534(7) 0.13010(14) 0.36259(8) 0.0176(5) Uani 1 1 d .
H6A H 0.0749 0.1336 0.3286 0.026 Uiso 1 1 calc R
H6B H 0.1072 0.0767 0.3687 0.026 Uiso 1 1 calc R
H6C H 0.1186 0.1680 0.3669 0.026 Uiso 1 1 calc R
C31 C 0.07081(9) 0.15022(17) 0.40206(10) 0.0202(6) Uani 1 1 d .
H31 H 0.0431 0.1126 0.3935 0.024 Uiso 1 1 calc R
C32 C 0.05397(10) 0.24398(18) 0.39556(11) 0.0228(6) Uani 1 1 d .
H32A H 0.0336 0.2540 0.3581 0.027 Uiso 1 1 calc R
H32B H 0.0808 0.2826 0.4034 0.027 Uiso 1 1 calc R
C35 C 0.07471(11) 0.15103(19) 0.49916(11) 0.0293(7) Uani 1 1 d .
H35A H 0.0482 0.1115 0.4911 0.035 Uiso 1 1 calc R
H35B H 0.0950 0.1410 0.5366 0.035 Uiso 1 1 calc R
C36 C 0.10208(10) 0.13225(18) 0.46065(10) 0.0234(6) Uani 1 1 d .
H36A H 0.1299 0.1687 0.4702 0.028 Uiso 1 1 calc R
H36B H 0.1121 0.0721 0.4643 0.028 Uiso 1 1 calc R
C34 C 0.05688(10) 0.24377(19) 0.49333(11) 0.0282(7) Uani 1 1 d .
H34A H 0.0835 0.2833 0.5052 0.034 Uiso 1 1 calc R
H34B H 0.0381 0.2526 0.5165 0.034 Uiso 1 1 calc R
C33 C 0.02717(10) 0.2635(2) 0.43432(11) 0.0284(7) Uani 1 1 d .
H33A H 0.0181 0.3242 0.4311 0.034 Uiso 1 1 calc R
H33B H -0.0014 0.2289 0.4240 0.034 Uiso 1 1 calc R
N11 N 0.08865(8) 0.58039(14) 0.39612(8) 0.0195(5) Uani 1 1 d .
H11C H 0.0585 0.5702 0.3767 0.029 Uiso 1 1 calc R
H11D H 0.1065 0.5394 0.3891 0.029 Uiso 1 1 calc R
H11E H 0.0969 0.6321 0.3871 0.029 Uiso 1 1 calc R
C61 C 0.09528(9) 0.57952(17) 0.45566(10) 0.0170(6) Uani 1 1 d .
H61 H 0.1285 0.5920 0.4761 0.020 Uiso 1 1 calc R
C64 C 0.06314(11) 0.56485(18) 0.54884(11) 0.0270(7) Uani 1 1 d .
H64A H 0.0296 0.5538 0.5320 0.032 Uiso 1 1 calc R
H64B H 0.0706 0.5661 0.5882 0.032 Uiso 1 1 calc R
C66 C 0.06579(9) 0.65006(17) 0.46846(10) 0.0192(6) Uani 1 1 d .
H66A H 0.0327 0.6391 0.4488 0.023 Uiso 1 1 calc R
H66B H 0.0738 0.7059 0.4568 0.023 Uiso 1 1 calc R
C62 C 0.08389(10) 0.49108(17) 0.47320(11) 0.0246(6) Uani 1 1 d .
H62A H 0.1043 0.4477 0.4661 0.030 Uiso 1 1 calc R
H62B H 0.0515 0.4759 0.4522 0.030 Uiso 1 1 calc R
C65 C 0.07489(10) 0.65179(18) 0.52984(10) 0.0223(6) Uani 1 1 d .
H65A H 0.1077 0.6655 0.5493 0.027 Uiso 1 1 calc R
H65B H 0.0558 0.6966 0.5380 0.027 Uiso 1 1 calc R
C63 C 0.09069(11) 0.49207(18) 0.53405(12) 0.0308(7) Uani 1 1 d .
H63A H 0.0806 0.4368 0.5441 0.037 Uiso 1 1 calc R
H63B H 0.1239 0.4990 0.5550 0.037 Uiso 1 1 calc R
N7 N 0.07773(8) 0.79928(14) 0.29652(8) 0.0199(5) Uani 1 1 d .
H7A H 0.0959 0.8011 0.3316 0.030 Uiso 1 1 calc R
H7B H 0.0529 0.7654 0.2927 0.030 Uiso 1 1 calc R
H7C H 0.0679 0.8526 0.2850 0.030 Uiso 1 1 calc R
C42 C 0.14710(9) 0.82199(18) 0.26968(11) 0.0228(6) Uani 1 1 d .
H42A H 0.1670 0.8245 0.3079 0.027 Uiso 1 1 calc R
H42B H 0.1362 0.8803 0.2579 0.027 Uiso 1 1 calc R
C39 C 0.10344(9) 0.71961(19) 0.17047(11) 0.0239(6) Uani 1 1 d .
H39A H 0.1149 0.6619 0.1831 0.029 Uiso 1 1 calc R
H39B H 0.0837 0.7155 0.1323 0.029 Uiso 1 1 calc R
C40 C 0.14517(10) 0.77889(19) 0.17577(11) 0.0255(7) Uani 1 1 d .
H40A H 0.1637 0.7549 0.1552 0.031 Uiso 1 1 calc R
H40B H 0.1339 0.8356 0.1608 0.031 Uiso 1 1 calc R
C37 C 0.10518(9) 0.76365(18) 0.26345(10) 0.0204(6) Uani 1 1 d .
H37 H 0.1170 0.7061 0.2778 0.024 Uiso 1 1 calc R
C41 C 0.17574(9) 0.78786(19) 0.23556(11) 0.0245(6) Uani 1 1 d .
H41A H 0.2015 0.8274 0.2387 0.029 Uiso 1 1 calc R
H41B H 0.1891 0.7318 0.2496 0.029 Uiso 1 1 calc R
C38 C 0.07421(9) 0.75371(18) 0.20376(11) 0.0235(6) Uani 1 1 d .
H38A H 0.0606 0.8094 0.1894 0.028 Uiso 1 1 calc R
H38B H 0.0487 0.7137 0.2009 0.028 Uiso 1 1 calc R
N5 N 0.23953(7) 0.08423(14) 0.44099(8) 0.0177(5) Uani 1 1 d .
H5A H 0.2696 0.0781 0.4620 0.027 Uiso 1 1 calc R
H5B H 0.2225 0.0420 0.4484 0.027 Uiso 1 1 calc R
H5C H 0.2289 0.1355 0.4475 0.027 Uiso 1 1 calc R
C25 C 0.23542(9) 0.07926(17) 0.38205(10) 0.0175(6) Uani 1 1 d .
H25 H 0.2020 0.0838 0.3598 0.021 Uiso 1 1 calc R
C26 C 0.26092(9) 0.15401(16) 0.36700(10) 0.0180(6) Uani 1 1 d .
H26A H 0.2944 0.1503 0.3876 0.022 Uiso 1 1 calc R
H26B H 0.2493 0.2086 0.3760 0.022 Uiso 1 1 calc R
C28 C 0.27124(10) 0.06569(18) 0.29161(11) 0.0253(7) Uani 1 1 d .
H28A H 0.3051 0.0629 0.3099 0.030 Uiso 1 1 calc R
H28B H 0.2648 0.0631 0.2525 0.030 Uiso 1 1 calc R
C27 C 0.25274(10) 0.15056(17) 0.30584(10) 0.0222(6) Uani 1 1 d .
H27A H 0.2193 0.1556 0.2853 0.027 Uiso 1 1 calc R
H27B H 0.2687 0.1988 0.2959 0.027 Uiso 1 1 calc R
C30 C 0.25337(10) -0.00739(17) 0.36942(11) 0.0238(6) Uani 1 1 d .
H30A H 0.2356 -0.0542 0.3779 0.029 Uiso 1 1 calc R
H30B H 0.2862 -0.0145 0.3918 0.029 Uiso 1 1 calc R
C29 C 0.24819(11) -0.01126(18) 0.30903(11) 0.0260(7) Uani 1 1 d .
H29A H 0.2624 -0.0645 0.3022 0.031 Uiso 1 1 calc R
H29B H 0.2150 -0.0126 0.2870 0.031 Uiso 1 1 calc R
N12 N 0.23755(7) 0.63165(13) 0.47790(8) 0.0170(5) Uani 1 1 d .
H12C H 0.2141 0.6696 0.4722 0.026 Uiso 1 1 calc R
H12D H 0.2566 0.6348 0.5126 0.026 Uiso 1 1 calc R
H12E H 0.2257 0.5783 0.4709 0.026 Uiso 1 1 calc R
C67 C 0.26459(9) 0.65206(17) 0.44116(10) 0.0180(6) Uani 1 1 d .
H67 H 0.2931 0.6162 0.4523 0.022 Uiso 1 1 calc R
C71 C 0.30861(10) 0.76700(18) 0.41066(11) 0.0242(6) Uani 1 1 d .
H71A H 0.3167 0.8282 0.4135 0.029 Uiso 1 1 calc R
H71B H 0.3377 0.7339 0.4232 0.029 Uiso 1 1 calc R
C72 C 0.27961(9) 0.74709(17) 0.44714(11) 0.0211(6) Uani 1 1 d .
H72A H 0.2982 0.7592 0.4850 0.025 Uiso 1 1 calc R
H72B H 0.2519 0.7840 0.4369 0.025 Uiso 1 1 calc R
C68 C 0.23617(10) 0.63061(18) 0.38205(10) 0.0216(6) Uani 1 1 d .
H68A H 0.2074 0.6647 0.3702 0.026 Uiso 1 1 calc R
H68B H 0.2276 0.5697 0.3789 0.026 Uiso 1 1 calc R
C70 C 0.28138(10) 0.74451(18) 0.35124(11) 0.0242(6) Uani 1 1 d .
H70A H 0.2541 0.7821 0.3375 0.029 Uiso 1 1 calc R
H70B H 0.3013 0.7542 0.3294 0.029 Uiso 1 1 calc R
C69 C 0.26545(10) 0.65057(18) 0.34580(11) 0.0240(6) Uani 1 1 d .
H69A H 0.2929 0.6130 0.3560 0.029 Uiso 1 1 calc R
H69B H 0.2468 0.6386 0.3080 0.029 Uiso 1 1 calc R
N1 N 0.40040(8) 0.11939(14) 0.10763(8) 0.0187(5) Uani 1 1 d .
H1A H 0.3812 0.0873 0.1192 0.028 Uiso 1 1 calc R
H1B H 0.3961 0.1753 0.1132 0.028 Uiso 1 1 calc R
H1C H 0.4302 0.1049 0.1260 0.028 Uiso 1 1 calc R
C2 C 0.42133(10) 0.16015(19) 0.02700(11) 0.0255(7) Uani 1 1 d .
H2D H 0.4541 0.1444 0.0454 0.031 Uiso 1 1 calc R
H2E H 0.4174 0.2206 0.0349 0.031 Uiso 1 1 calc R
C1 C 0.38994(9) 0.10386(17) 0.04786(10) 0.0182(6) Uani 1 1 d .
H1 H 0.3572 0.1214 0.0286 0.022 Uiso 1 1 calc R
C4 C 0.41253(11) 0.0521(2) -0.04799(12) 0.0367(8) Uani 1 1 d .
H4D H 0.4027 0.0448 -0.0873 0.044 Uiso 1 1 calc R
H4E H 0.4452 0.0339 -0.0323 0.044 Uiso 1 1 calc R
C5 C 0.38214(10) -0.00397(19) -0.02550(11) 0.0288(7) Uani 1 1 d .
H5D H 0.3866 -0.0645 -0.0328 0.035 Uiso 1 1 calc R
H5E H 0.3492 0.0104 -0.0442 0.035 Uiso 1 1 calc R
C6 C 0.39411(10) 0.00864(17) 0.03589(11) 0.0240(6) Uani 1 1 d .
H6D H 0.3727 -0.0252 0.0484 0.029 Uiso 1 1 calc R
H6E H 0.4260 -0.0113 0.0552 0.029 Uiso 1 1 calc R
C3 C 0.40836(11) 0.1476(2) -0.03459(11) 0.0320(7) Uani 1 1 d .
H3D H 0.3763 0.1673 -0.0531 0.038 Uiso 1 1 calc R
H3E H 0.4292 0.1822 -0.0476 0.038 Uiso 1 1 calc R
N9 N 0.25962(7) 0.18443(14) 0.03382(8) 0.0176(5) Uani 1 1 d .
H9C H 0.2844 0.2160 0.0342 0.026 Uiso 1 1 calc R
H9D H 0.2388 0.1826 0.0000 0.026 Uiso 1 1 calc R
H9E H 0.2690 0.1308 0.0451 0.026 Uiso 1 1 calc R
C49 C 0.23736(9) 0.22415(17) 0.07078(10) 0.0196(6) Uani 1 1 d .
H49 H 0.2288 0.2839 0.0585 0.024 Uiso 1 1 calc R
C54 C 0.19268(9) 0.17626(19) 0.06673(11) 0.0241(6) Uani 1 1 d .
H54A H 0.2000 0.1162 0.0776 0.029 Uiso 1 1 calc R
H54B H 0.1712 0.1770 0.0292 0.029 Uiso 1 1 calc R
C52 C 0.20260(10) 0.2245(2) 0.16234(11) 0.0287(7) Uani 1 1 d .
H52A H 0.1874 0.2553 0.1842 0.034 Uiso 1 1 calc R
H52B H 0.2101 0.1664 0.1772 0.034 Uiso 1 1 calc R
C53 C 0.16907(10) 0.2189(2) 0.10368(11) 0.0308(7) Uani 1 1 d .
H53A H 0.1587 0.2768 0.0903 0.037 Uiso 1 1 calc R
H53B H 0.1415 0.1854 0.1025 0.037 Uiso 1 1 calc R
C50 C 0.27130(10) 0.22769(19) 0.12922(11) 0.0258(7) Uani 1 1 d .
H50A H 0.2992 0.2602 0.1307 0.031 Uiso 1 1 calc R
H50B H 0.2809 0.1693 0.1423 0.031 Uiso 1 1 calc R
C51 C 0.24771(11) 0.27102(19) 0.16560(11) 0.0304(7) Uani 1 1 d .
H51A H 0.2692 0.2708 0.2031 0.036 Uiso 1 1 calc R
H51B H 0.2406 0.3309 0.1544 0.036 Uiso 1 1 calc R

loop_
_atom_site_aniso_label
_atom_site_aniso_U_11
_atom_site_aniso_U_22
_atom_site_aniso_U_33
_atom_site_aniso_U_23
_atom_site_aniso_U_13
_atom_site_aniso_U_12
O2 0.0213(12) 0.0261(11) 0.0214(10) 0.0027(8) 0.0026(10) -0.0056(9)
O4 0.0211(10) 0.0190(10) 0.0222(11) -0.0025(8) 0.0054(9) 0.0003(8)
O3 0.0223(11) 0.0239(10) 0.0243(11) -0.0010(9) 0.0034(10) 0.0046(9)
C74 0.0168(15) 0.0152(14) 0.0247(17) -0.0020(13) 0.0072(14) -0.0037(12)
O1 0.0271(12) 0.0303(12) 0.0280(12) 0.0123(9) 0.0010(10) 0.0066(9)
C73 0.0197(17) 0.0149(14) 0.0237(16) -0.0038(12) 0.0042(15) 0.0054(12)
C75 0.0165(15) 0.0161(14) 0.0230(15) -0.0010(11) 0.0029(13) -0.0008(11)
C78 0.0256(16) 0.0224(15) 0.0265(16) -0.0038(12) 0.0108(14) -0.0010(12)
C76 0.0214(16) 0.0205(15) 0.0339(17) -0.0034(13) 0.0052(14) 0.0000(12)
C77 0.0278(18) 0.064(2) 0.044(2) -0.0155(18) 0.0149(17) 0.0015(17)
O6 0.0239(10) 0.0181(10) 0.0152(10) 0.0029(8) 0.0056(9) -0.0006(8)
O5 0.0224(11) 0.0227(10) 0.0157(10) 0.0003(8) -0.0008(9) -0.0056(8)
O8 0.0290(12) 0.0234(11) 0.0288(12) -0.0076(9) 0.0021(10) -0.0017(9)
C79 0.0165(15) 0.0207(14) 0.0167(15) 0.0001(12) 0.0060(14) 0.0048(12)
O7 0.0231(12) 0.0262(11) 0.0385(12) -0.0053(9) -0.0032(11) 0.0065(9)
C82 0.0197(15) 0.0202(15) 0.0156(14) 0.0029(11) 0.0016(13) -0.0007(12)
C81 0.0183(15) 0.0185(14) 0.0131(14) 0.0034(11) 0.0009(12) -0.0015(11)
C84 0.0251(17) 0.0304(16) 0.0161(14) 0.0039(12) 0.0016(13) -0.0066(13)
C80 0.0234(18) 0.0154(14) 0.0240(16) -0.0001(13) 0.0010(15) -0.0039(12)
C83 0.0268(18) 0.059(2) 0.0232(16) 0.0142(15) 0.0098(15) 0.0062(15)
O9 0.0266(11) 0.0174(10) 0.0127(10) -0.0026(8) 0.0040(9) 0.0004(8)
O12 0.0271(12) 0.0265(11) 0.0192(10) 0.0004(9) 0.0049(10) -0.0089(9)
O11 0.0269(11) 0.0229(10) 0.0169(10) 0.0057(8) 0.0050(9) 0.0013(8)
O10 0.0211(11) 0.0223(10) 0.0158(10) -0.0033(8) -0.0006(10) 0.0058(8)
C85 0.0201(16) 0.0162(14) 0.0137(14) 0.0010(12) 0.0067(14) -0.0042(12)
C87 0.0194(15) 0.0157(14) 0.0116(13) -0.0006(11) 0.0038(12) -0.0001(11)
C90 0.0235(15) 0.0192(14) 0.0147(14) 0.0031(11) 0.0074(13) 0.0010(12)
C88 0.0195(15) 0.0209(15) 0.0176(14) -0.0002(12) 0.0058(13) -0.0015(12)
C86 0.0197(16) 0.0172(14) 0.0138(15) -0.0015(12) 0.0061(14) 0.0031(12)
C89 0.0242(16) 0.0261(16) 0.0226(15) 0.0030(12) 0.0129(13) 0.0008(12)
O16 0.0204(11) 0.0270(11) 0.0189(10) 0.0063(8) 0.0009(10) -0.0039(8)
O14 0.0221(11) 0.0236(10) 0.0156(10) 0.0021(8) 0.0011(9) 0.0038(8)
O13 0.0232(11) 0.0230(10) 0.0150(10) 0.0008(8) 0.0052(9) 0.0001(8)
O15 0.0252(11) 0.0256(10) 0.0148(10) 0.0062(8) 0.0050(9) 0.0038(8)
C91 0.0156(15) 0.0199(14) 0.0150(15) 0.0031(12) 0.0042(13) -0.0023(12)
C92 0.0207(17) 0.0181(14) 0.0149(15) 0.0021(12) 0.0065(14) 0.0061(12)
C93 0.0165(15) 0.0195(14) 0.0127(13) 0.0037(11) 0.0024(12) 0.0016(11)
C96 0.0250(16) 0.0209(15) 0.0186(14) 0.0017(12) 0.0092(13) 0.0004(12)
C94 0.0225(16) 0.0212(15) 0.0204(15) 0.0046(12) 0.0055(13) 0.0025(12)
C95 0.0270(17) 0.0238(16) 0.0338(17) -0.0010(13) 0.0154(15) 0.0014(13)
O23 0.0206(11) 0.0267(11) 0.0190(10) -0.0052(8) 0.0013(10) 0.0059(8)
O21 0.0234(11) 0.0240(10) 0.0149(10) -0.0022(8) 0.0006(9) -0.0036(8)
O22 0.0220(10) 0.0199(10) 0.0137(10) 0.0000(8) 0.0048(8) 0.0000(8)
O24 0.0237(11) 0.0227(10) 0.0156(10) -0.0056(8) 0.0063(9) -0.0031(8)
C104 0.0190(16) 0.0162(14) 0.0145(15) -0.0005(12) 0.0057(14) -0.0054(11)
C103 0.0153(15) 0.0187(14) 0.0134(15) -0.0036(12) 0.0044(13) 0.0034(11)
C105 0.0165(14) 0.0183(14) 0.0106(13) -0.0025(11) 0.0035(12) -0.0004(11)
C106 0.0207(15) 0.0171(14) 0.0157(14) -0.0016(11) 0.0050(13) -0.0004(11)
C108 0.0237(16) 0.0203(14) 0.0134(14) 0.0007(11) 0.0061(13) 0.0020(12)
C107 0.0255(16) 0.0210(15) 0.0241(15) 0.0003(12) 0.0127(14) 0.0003(12)
O20 0.0259(11) 0.0229(10) 0.0119(10) -0.0042(8) 0.0033(8) 0.0050(8)
O19 0.0209(11) 0.0259(11) 0.0137(10) -0.0041(8) -0.0024(9) 0.0077(8)
O17 0.0256(11) 0.0242(11) 0.0184(10) 0.0010(8) 0.0037(10) -0.0075(9)
O18 0.0255(11) 0.0284(11) 0.0224(11) 0.0115(9) 0.0058(9) 0.0019(9)
C98 0.0190(16) 0.0168(14) 0.0152(15) -0.0020(12) 0.0060(14) -0.0043(12)
C99 0.0177(15) 0.0158(14) 0.0131(13) -0.0020(11) 0.0030(12) -0.0007(11)
C100 0.0196(15) 0.0180(14) 0.0167(14) -0.0012(11) 0.0039(13) -0.0012(11)
C102 0.0251(16) 0.0173(14) 0.0172(14) 0.0030(11) 0.0102(13) -0.0001(12)
C97 0.0188(16) 0.0179(14) 0.0131(14) 0.0015(12) 0.0077(14) 0.0044(12)
C101 0.0233(16) 0.0314(16) 0.0250(15) 0.0027(13) 0.0136(14) 0.0012(13)
N8 0.0233(13) 0.0192(12) 0.0139(11) -0.0003(9) 0.0002(10) -0.0014(10)
C46 0.0323(18) 0.0331(17) 0.0251(16) 0.0036(13) 0.0168(15) -0.0005(13)
C44 0.0240(16) 0.0300(16) 0.0179(15) -0.0005(12) 0.0025(13) -0.0027(13)
C43 0.0326(17) 0.0214(15) 0.0243(16) 0.0033(12) 0.0104(14) -0.0002(13)
C48 0.0241(16) 0.0288(17) 0.0288(16) 0.0007(13) 0.0023(14) -0.0013(13)
C45 0.0372(19) 0.0352(18) 0.0270(17) -0.0034(14) 0.0158(15) -0.0038(14)
C47 0.0305(18) 0.0280(17) 0.046(2) 0.0026(14) 0.0181(16) -0.0020(14)
N2 0.0177(12) 0.0183(12) 0.0122(11) -0.0013(9) 0.0024(10) 0.0009(9)
C12 0.0216(15) 0.0251(15) 0.0194(15) 0.0017(12) 0.0063(13) 0.0041(12)
C7 0.0216(15) 0.0258(16) 0.0191(14) 0.0043(12) 0.0087(13) 0.0036(12)
C8 0.0235(16) 0.0249(16) 0.0225(15) 0.0002(12) 0.0057(13) 0.0006(12)
C9 0.0402(18) 0.0218(15) 0.0197(15) 0.0027(12) 0.0101(14) -0.0007(13)
C11 0.0315(18) 0.0317(17) 0.0324(17) -0.0059(14) 0.0166(15) 0.0007(14)
C10 0.0427(19) 0.0296(17) 0.0222(16) 0.0005(13) 0.0152(15) -0.0034(14)
N4 0.0194(12) 0.0169(12) 0.0141(11) 0.0001(9) 0.0058(10) 0.0014(9)
C19 0.0293(16) 0.0214(15) 0.0161(14) -0.0021(12) 0.0095(13) -0.0032(12)
C24 0.0337(18) 0.0247(16) 0.0376(18) 0.0029(14) 0.0156(15) 0.0015(13)
C20 0.0356(18) 0.0225(16) 0.0234(16) -0.0005(12) 0.0124(14) -0.0026(13)
C22 0.047(2) 0.0396(19) 0.045(2) 0.0095(16) 0.0314(18) -0.0013(16)
C21 0.0359(18) 0.0256(16) 0.0316(17) 0.0048(13) 0.0092(15) -0.0016(14)
C23 0.058(2) 0.0373(19) 0.047(2) 0.0040(16) 0.0399(19) 0.0062(16)
N3 0.0198(12) 0.0190(12) 0.0233(12) 0.0030(10) 0.0054(11) 0.0005(10)
C13 0.0208(15) 0.0324(17) 0.0207(15) 0.0039(13) 0.0085(13) -0.0045(13)
C14 0.0352(18) 0.0373(18) 0.0238(16) 0.0090(14) 0.0073(15) 0.0068(14)
C16 0.047(2) 0.044(2) 0.0302(18) -0.0094(15) 0.0210(16) -0.0063(16)
C15 0.047(2) 0.048(2) 0.0170(15) 0.0010(14) 0.0101(15) -0.0081(16)
C18 0.0360(19) 0.0439(19) 0.0232(16) 0.0020(14) 0.0094(15) 0.0122(15)
C17 0.044(2) 0.065(2) 0.0317(18) -0.0011(17) 0.0133(17) 0.0190(18)
N10 0.0223(13) 0.0207(12) 0.0156(12) -0.0028(9) 0.0036(10) 0.0034(10)
C60 0.0268(16) 0.0252(16) 0.0197(15) -0.0002(12) 0.0063(13) 0.0043(13)
C55 0.0193(15) 0.0213(15) 0.0116(13) -0.0019(11) -0.0002(12) 0.0002(11)
C57 0.0222(16) 0.0201(15) 0.0245(15) 0.0023(12) 0.0029(13) -0.0025(12)
C56 0.0202(15) 0.0204(15) 0.0268(15) -0.0045(12) 0.0069(13) -0.0003(12)
C58 0.0328(18) 0.0360(18) 0.0215(15) 0.0024(13) 0.0081(14) 0.0026(14)
C59 0.0390(19) 0.0335(17) 0.0201(15) 0.0002(13) 0.0119(14) 0.0087(14)
N6 0.0211(12) 0.0175(12) 0.0130(11) -0.0004(9) 0.0043(10) -0.0003(9)
C31 0.0197(15) 0.0239(15) 0.0183(14) -0.0059(12) 0.0081(13) -0.0055(12)
C32 0.0183(15) 0.0277(16) 0.0190(15) -0.0051(12) 0.0023(13) 0.0000(12)
C35 0.0413(19) 0.0316(17) 0.0180(15) -0.0055(13) 0.0139(14) -0.0111(14)
C36 0.0304(17) 0.0233(15) 0.0158(14) 0.0005(12) 0.0069(13) -0.0022(13)
C34 0.0296(17) 0.0359(18) 0.0219(16) -0.0107(13) 0.0124(14) -0.0080(14)
C33 0.0247(16) 0.0339(17) 0.0254(16) -0.0115(13) 0.0070(14) -0.0020(13)
N11 0.0204(12) 0.0223(12) 0.0144(11) -0.0010(9) 0.0041(10) 0.0060(10)
C61 0.0164(14) 0.0223(15) 0.0102(13) 0.0000(11) 0.0020(12) 0.0011(11)
C64 0.0364(18) 0.0293(16) 0.0194(15) -0.0013(13) 0.0149(14) -0.0035(13)
C66 0.0209(15) 0.0192(14) 0.0171(14) 0.0009(11) 0.0060(13) 0.0014(11)
C62 0.0333(17) 0.0195(15) 0.0247(15) -0.0016(12) 0.0146(14) -0.0001(12)
C65 0.0265(16) 0.0251(15) 0.0163(14) -0.0030(12) 0.0086(13) -0.0003(12)
C63 0.048(2) 0.0208(16) 0.0285(17) 0.0052(13) 0.0200(16) 0.0002(14)
N7 0.0207(12) 0.0239(13) 0.0128(11) 0.0024(10) 0.0027(10) -0.0026(10)
C42 0.0210(15) 0.0288(16) 0.0156(14) 0.0006(12) 0.0023(13) -0.0036(12)
C39 0.0233(16) 0.0310(16) 0.0145(14) -0.0024(12) 0.0030(13) -0.0049(13)
C40 0.0267(16) 0.0314(16) 0.0172(15) -0.0014(12) 0.0060(13) -0.0039(13)
C37 0.0190(15) 0.0226(15) 0.0176(14) 0.0027(12) 0.0039(13) 0.0002(12)
C41 0.0222(16) 0.0294(16) 0.0211(15) 0.0023(12) 0.0064(13) -0.0041(13)
C38 0.0186(15) 0.0272(16) 0.0211(15) -0.0008(12) 0.0023(13) -0.0043(12)
N5 0.0167(12) 0.0190(12) 0.0157(12) 0.0009(9) 0.0033(10) -0.0014(9)
C25 0.0192(15) 0.0209(14) 0.0102(13) -0.0025(11) 0.0020(12) -0.0003(11)
C26 0.0211(15) 0.0159(14) 0.0159(14) -0.0005(11) 0.0050(12) 0.0017(11)
C28 0.0318(17) 0.0283(16) 0.0161(14) -0.0019(12) 0.0088(13) 0.0028(13)
C27 0.0254(16) 0.0243(15) 0.0164(14) 0.0017(12) 0.0063(13) 0.0005(12)
C30 0.0288(16) 0.0194(15) 0.0227(15) 0.0004(12) 0.0083(14) -0.0006(12)
C29 0.0329(17) 0.0227(15) 0.0214(15) -0.0066(12) 0.0080(14) 0.0012(13)
N12 0.0211(12) 0.0173(12) 0.0119(11) -0.0009(9) 0.0047(10) 0.0002(9)
C67 0.0175(14) 0.0224(15) 0.0145(14) 0.0018(11) 0.0059(12) 0.0009(11)
C71 0.0248(16) 0.0251(16) 0.0223(15) 0.0007(12) 0.0077(13) -0.0034(12)
C72 0.0211(15) 0.0252(15) 0.0143(14) -0.0019(12) 0.0026(13) -0.0029(12)
C68 0.0267(16) 0.0209(15) 0.0154(14) -0.0015(11) 0.0050(13) -0.0019(12)
C70 0.0273(16) 0.0287(16) 0.0185(15) 0.0028(12) 0.0104(13) -0.0007(13)
C69 0.0317(17) 0.0263(16) 0.0148(14) -0.0012(12) 0.0090(13) 0.0002(13)
N1 0.0222(13) 0.0178(12) 0.0152(11) -0.0006(9) 0.0054(10) -0.0022(10)
C2 0.0265(16) 0.0285(16) 0.0236(15) -0.0029(13) 0.0112(14) -0.0031(13)
C1 0.0190(15) 0.0216(15) 0.0112(13) -0.0017(11) 0.0016(12) -0.0004(12)
C4 0.0347(19) 0.053(2) 0.0234(16) -0.0121(15) 0.0118(15) 0.0011(16)
C5 0.0307(17) 0.0281(16) 0.0233(16) -0.0077(13) 0.0038(14) 0.0047(13)
C6 0.0240(16) 0.0233(15) 0.0217(15) -0.0039(12) 0.0040(13) 0.0007(12)
C3 0.0346(18) 0.0414(19) 0.0230(16) -0.0004(14) 0.0137(15) -0.0054(14)
N9 0.0195(12) 0.0195(12) 0.0121(11) 0.0006(9) 0.0034(10) -0.0003(9)
C49 0.0235(15) 0.0208(14) 0.0145(14) 0.0013(11) 0.0064(13) 0.0026(12)
C54 0.0215(16) 0.0336(17) 0.0145(14) 0.0014(12) 0.0028(13) 0.0000(13)
C52 0.0350(18) 0.0335(17) 0.0192(15) 0.0006(13) 0.0114(14) 0.0080(14)
C53 0.0265(17) 0.0453(19) 0.0219(16) 0.0047(14) 0.0099(14) 0.0052(14)
C50 0.0242(16) 0.0315(17) 0.0196(15) -0.0012(13) 0.0049(13) -0.0050(13)
C51 0.0430(19) 0.0293(17) 0.0191(15) -0.0042(13) 0.0112(15) -0.0040(14)

loop_
_atom_type_symbol
_atom_type_description
_atom_type_scat_dispersion_real
_atom_type_scat_dispersion_imag
_atom_type_scat_source
C C 0.0033 0.0016 'International Tables Vol C Tables 4.2.6.8 and 6.1.1.4'
N N 0.0061 0.0033 'International Tables Vol C Tables 4.2.6.8 and 6.1.1.4'
O O 0.0106 0.0060 'International Tables Vol C Tables 4.2.6.8 and 6.1.1.4'
H H 0.0000 0.0000 'International Tables Vol C Tables 4.2.6.8 and 6.1.1.4'

loop_
_geom_angle_atom_site_label_1
_geom_angle_atom_site_label_2
_geom_angle_atom_site_label_3
_geom_angle
_geom_angle_site_symmetry_1
_geom_angle_site_symmetry_3
O3 C74 O4 124.6(2) 1 .
O3 C74 O4 124.6(2) . .
O3 C74 O4 124.6(2) 1 1
O3 C74 O4 124.6(2) . 1
O3 C74 C75 119.6(2) 1 .
O3 C74 C75 119.6(2) . .
O4 C74 C75 115.8(2) . .
O4 C74 C75 115.8(2) 1 .
O1 C73 O2 125.9(3) . 1
O1 C73 O2 125.9(3) . .
O1 C73 C75 118.1(2) . .
O2 C73 C75 116.0(2) 1 .
O2 C73 C75 116.0(2) . .
C74 C75 C73 105.8(2) . .
C74 C75 C76 114.4(2) . .
C73 C75 C76 116.1(2) . .
C74 C75 C78 116.0(2) . .
C73 C75 C78 115.2(2) . .
C76 C75 C78 89.3(2) . .
C77 C78 C75 89.9(2) . .
C77 C78 H78A 113.7 . .
C75 C78 H78A 113.7 . .
C77 C78 H78B 113.7 . .
C75 C78 H78B 113.7 . .
H78A C78 H78B 110.9 . .
C77 C76 C75 90.1(2) . .
C77 C76 H76A 113.6 . .
C75 C76 H76A 113.6 . .
C77 C76 H76B 113.6 . .
C75 C76 H76B 113.6 . .
H76A C76 H76B 110.9 . .
C76 C77 C78 90.6(2) . .
C76 C77 H77A 113.5 . .
C78 C77 H77A 113.5 . .
C76 C77 H77B 113.5 . .
C78 C77 H77B 113.5 . .
H77A C77 H77B 110.8 . .
O5 C79 O6 124.6(2) 1 .
O5 C79 O6 124.6(2) . .
O5 C79 O6 124.6(2) 1 1
O5 C79 O6 124.6(2) . 1
O5 C79 C81 118.9(2) 1 .
O5 C79 C81 118.9(2) . .
O6 C79 C81 116.5(2) . .
O6 C79 C81 116.5(2) 1 .
C83 C82 C81 89.7(2) . .
C83 C82 H82A 113.7 . .
C81 C82 H82A 113.7 . .
C83 C82 H82B 113.7 . .
C81 C82 H82B 113.7 . .
H82A C82 H82B 110.9 . .
C79 C81 C80 104.4(2) . .
C79 C81 C82 116.3(2) . .
C80 C81 C82 116.3(2) . .
C79 C81 C84 115.8(2) . .
C80 C81 C84 114.8(2) . .
C82 C81 C84 89.49(19) . .
C83 C84 C81 89.6(2) . .
C83 C84 H84A 113.7 . .
C81 C84 H84A 113.7 . .
C83 C84 H84B 113.7 . .
C81 C84 H84B 113.7 . .
H84A C84 H84B 111.0 . .
O8 C80 O7 126.2(3) . 1
O8 C80 O7 126.2(3) . .
O8 C80 C81 118.0(2) . .
O7 C80 C81 115.8(2) 1 .
O7 C80 C81 115.8(2) . .
C84 C83 C82 91.1(2) . .
C84 C83 H83A 113.4 . .
C82 C83 H83A 113.4 . .
C84 C83 H83B 113.4 . .
C82 C83 H83B 113.4 . .
H83A C83 H83B 110.7 . .
O10 C85 O9 124.4(2) . 1
O10 C85 O9 124.4(2) . .
O10 C85 C87 118.0(2) . .
O9 C85 C87 117.6(2) 1 .
O9 C85 C87 117.6(2) . .
C85 C87 C88 118.9(2) . .
C85 C87 C90 117.5(2) . .
C88 C87 C90 88.80(19) . .
C85 C87 C86 105.11(19) . .
C88 C87 C86 113.2(2) . .
C90 C87 C86 113.2(2) . .
C89 C90 C87 87.95(19) . .
C89 C90 H90A 114.0 . .
C87 C90 H90A 114.0 . .
C89 C90 H90B 114.0 . .
C87 C90 H90B 114.0 . .
H90A C90 H90B 111.2 . .
C87 C88 C89 88.18(19) . .
C87 C88 H88A 114.0 . .
C89 C88 H88A 114.0 . .
C87 C88 H88B 114.0 . .
C89 C88 H88B 114.0 . .
H88A C88 H88B 111.2 . .
O11 C86 O12 125.9(2) . .
O11 C86 C87 116.6(2) . .
O12 C86 C87 117.4(2) . .
C88 C89 C90 88.86(19) . .
C88 C89 H89A 113.8 . .
C90 C89 H89A 113.8 . .
C88 C89 H89B 113.8 . .
C90 C89 H89B 113.8 . .
H89A C89 H89B 111.1 . .
O14 C91 O13 124.7(2) 1 .
O14 C91 O13 124.7(2) . .
O14 C91 O13 124.7(2) 1 1
O14 C91 O13 124.7(2) . 1
O14 C91 C93 118.1(2) 1 .
O14 C91 C93 118.1(2) . .
O13 C91 C93 117.2(2) . .
O13 C91 C93 117.2(2) 1 .
O15 C92 O16 125.4(2) . .
O15 C92 C93 118.6(2) . .
O16 C92 C93 115.9(2) . .
C91 C93 C92 103.85(19) . .
C91 C93 C94 116.9(2) . .
C92 C93 C94 115.5(2) . .
C91 C93 C96 115.8(2) . .
C92 C93 C96 115.3(2) . .
C94 C93 C96 90.01(19) . .
C95 C96 C93 89.6(2) . .
C95 C96 H96A 113.7 . .
C93 C96 H96A 113.7 . .
C95 C96 H96B 113.7 . .
C93 C96 H96B 113.7 . .
H96A C96 H96B 111.0 . .
C93 C94 C95 89.9(2) . .
C93 C94 H94A 113.7 . .
C95 C94 H94A 113.7 . .
C93 C94 H94B 113.7 . .
C95 C94 H94B 113.7 . .
H94A C94 H94B 110.9 . .
C96 C95 C94 90.4(2) . .
C96 C95 H95A 113.6 . .
C94 C95 H95A 113.6 . .
C96 C95 H95B 113.6 . .
C94 C95 H95B 113.6 . .
H95A C95 H95B 110.8 . .
O24 C104 O23 125.3(2) 1 .
O24 C104 O23 125.3(2) . .
O24 C104 O23 125.3(2) 1 1
O24 C104 O23 125.3(2) . 1
O24 C104 C105 119.0(2) 1 .
O24 C104 C105 119.0(2) . .
O23 C104 C105 115.6(2) . .
O23 C104 C105 115.6(2) 1 .
O21 C103 O22 124.9(2) 1 1
O21 C103 O22 124.9(2) . 1
O21 C103 O22 124.9(2) 1 .
O21 C103 O22 124.9(2) . .
O21 C103 C105 117.9(2) 1 .
O21 C103 C105 117.9(2) . .
O22 C103 C105 117.2(2) 1 .
O22 C103 C105 117.2(2) . .
C103 C105 C104 103.70(19) . .
C103 C105 C106 117.1(2) . .
C104 C105 C106 115.4(2) . .
C103 C105 C108 115.7(2) . .
C104 C105 C108 115.3(2) . .
C106 C105 C108 90.16(18) . .
C105 C106 C107 89.70(19) . .
C105 C106 H10A 113.7 . .
C107 C106 H10A 113.7 . .
C105 C106 H10B 113.7 . .
C107 C106 H10B 113.7 . .
H10A C106 H10B 110.9 . .
C107 C108 C105 89.63(19) . .
C107 C108 H10C 113.7 . .
C105 C108 H10C 113.7 . .
C107 C108 H10D 113.7 . .
C105 C108 H10D 113.7 . .
H10C C108 H10D 111.0 . .
C108 C107 C106 90.50(19) . .
C108 C107 H10E 113.6 . .
C106 C107 H10E 113.6 . .
C108 C107 H10F 113.6 . .
C106 C107 H10F 113.6 . .
H10E C107 H10F 110.8 . .
O19 C98 O20 124.2(2) . 1
O19 C98 O20 124.2(2) . .
O19 C98 C99 118.1(2) . .
O20 C98 C99 117.7(2) 1 .
O20 C98 C99 117.7(2) . .
C98 C99 C100 119.1(2) . .
C98 C99 C102 116.7(2) . .
C100 C99 C102 89.15(19) . .
C98 C99 C97 106.73(19) . .
C100 C99 C97 112.5(2) . .
C102 C99 C97 112.2(2) . .
C101 C100 C99 88.44(19) . .
C101 C100 H10G 113.9 . .
C99 C100 H10G 113.9 . .
C101 C100 H10H 113.9 . .
C99 C100 H10H 113.9 . .
H10G C100 H10H 111.1 . .
C99 C102 C101 87.98(19) . .
C99 C102 H10I 114.0 . .
C101 C102 H10I 114.0 . .
C99 C102 H10J 114.0 . .
C101 C102 H10J 114.0 . .
H10I C102 H10J 111.2 . .
O18 C97 O17 125.2(2) . .
O18 C97 C99 117.8(2) . .
O17 C97 C99 116.9(2) . .
C100 C101 C102 89.12(19) . .
C100 C101 H10K 113.8 . .
C102 C101 H10K 113.8 . .
C100 C101 H10L 113.8 . .
C102 C101 H10L 113.8 . .
H10K C101 H10L 111.0 . .
C43 N8 H8A 109.5 . .
C43 N8 H8B 109.5 . .
H8A N8 H8B 109.5 . .
C43 N8 H8C 109.5 . .
H8A N8 H8C 109.5 . .
H8B N8 H8C 109.5 . .
C47 C46 C45 111.2(2) . .
C47 C46 H46A 109.4 . .
C45 C46 H46A 109.4 . .
C47 C46 H46B 109.4 . .
C45 C46 H46B 109.4 . .
H46A C46 H46B 108.0 . .
C43 C44 C45 110.3(2) . .
C43 C44 H44A 109.6 . .
C45 C44 H44A 109.6 . .
C43 C44 H44B 109.6 . .
C45 C44 H44B 109.6 . .
H44A C44 H44B 108.1 . .
C44 C43 N8 111.3(2) . .
C44 C43 C48 111.2(2) . .
N8 C43 C48 110.0(2) . .
C44 C43 H43 108.1 . .
N8 C43 H43 108.1 . .
C48 C43 H43 108.1 . .
C43 C48 C47 109.0(2) . .
C43 C48 H48A 109.9 . .
C47 C48 H48A 109.9 . .
C43 C48 H48B 109.9 . .
C47 C48 H48B 109.9 . .
H48A C48 H48B 108.3 . .
C44 C45 C46 110.9(2) . .
C44 C45 H45A 109.5 . .
C46 C45 H45A 109.5 . .
C44 C45 H45B 109.5 . .
C46 C45 H45B 109.5 . .
H45A C45 H45B 108.0 . .
C46 C47 C48 111.2(2) . .
C46 C47 H47A 109.4 . .
C48 C47 H47A 109.4 . .
C46 C47 H47B 109.4 . .
C48 C47 H47B 109.4 . .
H47A C47 H47B 108.0 . .
C7 N2 H2A 109.5 . .
C7 N2 H2B 109.5 . .
H2A N2 H2B 109.5 . .
C7 N2 H2C 109.5 . .
H2A N2 H2C 109.5 . .
H2B N2 H2C 109.5 . .
C7 C12 C11 110.7(2) . .
C7 C12 H12A 109.5 . .
C11 C12 H12A 109.5 . .
C7 C12 H12B 109.5 . .
C11 C12 H12B 109.5 . .
H12A C12 H12B 108.1 . .
N2 C7 C8 110.9(2) . .
N2 C7 C12 108.8(2) . .
C8 C7 C12 112.0(2) . .
N2 C7 H7 108.3 . .
C8 C7 H7 108.3 . .
C12 C7 H7 108.3 . .
C7 C8 C9 111.3(2) . .
C7 C8 H8D 109.4 . .
C9 C8 H8D 109.4 . .
C7 C8 H8E 109.4 . .
C9 C8 H8E 109.4 . .
H8D C8 H8E 108.0 . .
C10 C9 C8 111.2(2) . .
C10 C9 H9A 109.4 . .
C8 C9 H9A 109.4 . .
C10 C9 H9B 109.4 . .
C8 C9 H9B 109.4 . .
H9A C9 H9B 108.0 . .
C10 C11 C12 111.2(2) . .
C10 C11 H11A 109.4 . .
C12 C11 H11A 109.4 . .
C10 C11 H11B 109.4 . .
C12 C11 H11B 109.4 . .
H11A C11 H11B 108.0 . .
C11 C10 C9 110.5(2) . .
C11 C10 H10M 109.6 . .
C9 C10 H10M 109.6 . .
C11 C10 H10N 109.6 . .
C9 C10 H10N 109.6 . .
H10M C10 H10N 108.1 . .
C19 N4 H4A 109.5 . .
C19 N4 H4B 109.5 . .
H4A N4 H4B 109.5 . .
C19 N4 H4C 109.5 . .
H4A N4 H4C 109.5 . .
H4B N4 H4C 109.5 . .
N4 C19 C24 111.0(2) . .
N4 C19 C20 110.9(2) . .
C24 C19 C20 111.3(2) . .
N4 C19 H19 107.8 . .
C24 C19 H19 107.8 . .
C20 C19 H19 107.8 . .
C19 C24 C23 109.2(2) . .
C19 C24 H24A 109.8 . .
C23 C24 H24A 109.8 . .
C19 C24 H24B 109.8 . .
C23 C24 H24B 109.8 . .
H24A C24 H24B 108.3 . .
C19 C20 C21 109.4(2) . .
C19 C20 H20A 109.8 . .
C21 C20 H20A 109.8 . .
C19 C20 H20B 109.8 . .
C21 C20 H20B 109.8 . .
H20A C20 H20B 108.2 . .
C21 C22 C23 112.4(3) . .
C21 C22 H22A 109.1 . .
C23 C22 H22A 109.1 . .
C21 C22 H22B 109.1 . .
C23 C22 H22B 109.1 . .
H22A C22 H22B 107.9 . .
C22 C21 C20 111.9(2) . .
C22 C21 H21A 109.2 . .
C20 C21 H21A 109.2 . .
C22 C21 H21B 109.2 . .
C20 C21 H21B 109.2 . .
H21A C21 H21B 107.9 . .
C22 C23 C24 111.2(3) . .
C22 C23 H23A 109.4 . .
C24 C23 H23A 109.4 . .
C22 C23 H23B 109.4 . .
C24 C23 H23B 109.4 . .
H23A C23 H23B 108.0 . .
C13 N3 H3A 109.5 . .
C13 N3 H3B 109.5 . .
H3A N3 H3B 109.5 . .
C13 N3 H3C 109.5 . .
H3A N3 H3C 109.5 . .
H3B N3 H3C 109.5 . .
N3 C13 C18 110.3(2) . .
N3 C13 C14 110.9(2) . .
C18 C13 C14 111.2(2) . .
N3 C13 H13 108.1 . .
C18 C13 H13 108.1 . .
C14 C13 H13 108.1 . .
C13 C14 C15 110.0(2) . .
C13 C14 H14A 109.7 . .
C15 C14 H14A 109.7 . .
C13 C14 H14B 109.7 . .
C15 C14 H14B 109.7 . .
H14A C14 H14B 108.2 . .
C15 C16 C17 111.0(3) . .
C15 C16 H16A 109.4 . .
C17 C16 H16A 109.4 . .
C15 C16 H16B 109.4 . .
C17 C16 H16B 109.4 . .
H16A C16 H16B 108.0 . .
C16 C15 C14 111.2(2) . .
C16 C15 H15A 109.4 . .
C14 C15 H15A 109.4 . .
C16 C15 H15B 109.4 . .
C14 C15 H15B 109.4 . .
H15A C15 H15B 108.0 . .
C13 C18 C17 110.1(3) . .
C13 C18 H18A 109.6 . .
C17 C18 H18A 109.6 . .
C13 C18 H18B 109.6 . .
C17 C18 H18B 109.6 . .
H18A C18 H18B 108.1 . .
C16 C17 C18 111.2(3) . .
C16 C17 H17A 109.4 . .
C18 C17 H17A 109.4 . .
C16 C17 H17B 109.4 . .
C18 C17 H17B 109.4 . .
H17A C17 H17B 108.0 . .
C55 N10 H10O 109.5 . .
C55 N10 H10P 109.5 . .
H10O N10 H10P 109.5 . .
C55 N10 H10Q 109.5 . .
H10O N10 H10Q 109.5 . .
H10P N10 H10Q 109.5 . .
C55 C60 C59 109.4(2) . .
C55 C60 H60A 109.8 . .
C59 C60 H60A 109.8 . .
C55 C60 H60B 109.8 . .
C59 C60 H60B 109.8 . .
H60A C60 H60B 108.2 . .
N10 C55 C56 111.5(2) . .
N10 C55 C60 110.0(2) . .
C56 C55 C60 111.7(2) . .
N10 C55 H55 107.9 . .
C56 C55 H55 107.9 . .
C60 C55 H55 107.9 . .
C58 C57 C56 111.9(2) . .
C58 C57 H57A 109.2 . .
C56 C57 H57A 109.2 . .
C58 C57 H57B 109.2 . .
C56 C57 H57B 109.2 . .
H57A C57 H57B 107.9 . .
C55 C56 C57 108.5(2) . .
C55 C56 H56A 110.0 . .
C57 C56 H56A 110.0 . .
C55 C56 H56B 110.0 . .
C57 C56 H56B 110.0 . .
H56A C56 H56B 108.4 . .
C57 C58 C59 110.7(2) . .
C57 C58 H58A 109.5 . .
C59 C58 H58A 109.5 . .
C57 C58 H58B 109.5 . .
C59 C58 H58B 109.5 . .
H58A C58 H58B 108.1 . .
C58 C59 C60 111.4(2) . .
C58 C59 H59A 109.3 . .
C60 C59 H59A 109.3 . .
C58 C59 H59B 109.3 . .
C60 C59 H59B 109.3 . .
H59A C59 H59B 108.0 . .
C31 N6 H6A 109.5 . .
C31 N6 H6B 109.5 . .
H6A N6 H6B 109.5 . .
C31 N6 H6C 109.5 . .
H6A N6 H6C 109.5 . .
H6B N6 H6C 109.5 . .
N6 C31 C36 111.7(2) . .
N6 C31 C32 110.3(2) . .
C36 C31 C32 110.7(2) . .
N6 C31 H31 108.0 . .
C36 C31 H31 108.0 . .
C32 C31 H31 108.0 . .
C31 C32 C33 110.3(2) . .
C31 C32 H32A 109.6 . .
C33 C32 H32A 109.6 . .
C31 C32 H32B 109.6 . .
C33 C32 H32B 109.6 . .
H32A C32 H32B 108.1 . .
C34 C35 C36 111.5(2) . .
C34 C35 H35A 109.3 . .
C36 C35 H35A 109.3 . .
C34 C35 H35B 109.3 . .
C36 C35 H35B 109.3 . .
H35A C35 H35B 108.0 . .
C31 C36 C35 109.5(2) . .
C31 C36 H36A 109.8 . .
C35 C36 H36A 109.8 . .
C31 C36 H36B 109.8 . .
C35 C36 H36B 109.8 . .
H36A C36 H36B 108.2 . .
C35 C34 C33 110.8(2) . .
C35 C34 H34A 109.5 . .
C33 C34 H34A 109.5 . .
C35 C34 H34B 109.5 . .
C33 C34 H34B 109.5 . .
H34A C34 H34B 108.1 . .
C34 C33 C32 111.5(2) . .
C34 C33 H33A 109.3 . .
C32 C33 H33A 109.3 . .
C34 C33 H33B 109.3 . .
C32 C33 H33B 109.3 . .
H33A C33 H33B 108.0 . .
C61 N11 H11C 109.5 . .
C61 N11 H11D 109.5 . .
H11C N11 H11D 109.5 . .
C61 N11 H11E 109.5 . .
H11C N11 H11E 109.5 . .
H11D N11 H11E 109.5 . .
N11 C61 C66 110.1(2) . .
N11 C61 C62 111.0(2) . .
C66 C61 C62 111.6(2) . .
N11 C61 H61 108.0 . .
C66 C61 H61 108.0 . .
C62 C61 H61 108.0 . .
C65 C64 C63 111.0(2) . .
C65 C64 H64A 109.4 . .
C63 C64 H64A 109.4 . .
C65 C64 H64B 109.4 . .
C63 C64 H64B 109.4 . .
H64A C64 H64B 108.0 . .
C61 C66 C65 109.6(2) . .
C61 C66 H66A 109.8 . .
C65 C66 H66A 109.8 . .
C61 C66 H66B 109.8 . .
C65 C66 H66B 109.8 . .
H66A C66 H66B 108.2 . .
C61 C62 C63 109.9(2) . .
C61 C62 H62A 109.7 . .
C63 C62 H62A 109.7 . .
C61 C62 H62B 109.7 . .
C63 C62 H62B 109.7 . .
H62A C62 H62B 108.2 . .
C64 C65 C66 110.4(2) . .
C64 C65 H65A 109.6 . .
C66 C65 H65A 109.6 . .
C64 C65 H65B 109.6 . .
C66 C65 H65B 109.6 . .
H65A C65 H65B 108.1 . .
C64 C63 C62 112.3(2) . .
C64 C63 H63A 109.1 . .
C62 C63 H63A 109.1 . .
C64 C63 H63B 109.1 . .
C62 C63 H63B 109.1 . .
H63A C63 H63B 107.9 . .
C37 N7 H7A 109.5 . .
C37 N7 H7B 109.5 . .
H7A N7 H7B 109.5 . .
C37 N7 H7C 109.5 . .
H7A N7 H7C 109.5 . .
H7B N7 H7C 109.5 . .
C37 C42 C41 110.6(2) . .
C37 C42 H42A 109.5 . .
C41 C42 H42A 109.5 . .
C37 C42 H42B 109.5 . .
C41 C42 H42B 109.5 . .
H42A C42 H42B 108.1 . .
C40 C39 C38 111.4(2) . .
C40 C39 H39A 109.4 . .
C38 C39 H39A 109.4 . .
C40 C39 H39B 109.4 . .
C38 C39 H39B 109.4 . .
H39A C39 H39B 108.0 . .
C41 C40 C39 109.9(2) . .
C41 C40 H40A 109.7 . .
C39 C40 H40A 109.7 . .
C41 C40 H40B 109.7 . .
C39 C40 H40B 109.7 . .
H40A C40 H40B 108.2 . .
N7 C37 C42 109.3(2) . .
N7 C37 C38 111.0(2) . .
C42 C37 C38 111.5(2) . .
N7 C37 H37 108.3 . .
C42 C37 H37 108.3 . .
C38 C37 H37 108.3 . .
C40 C41 C42 111.1(2) . .
C40 C41 H41A 109.4 . .
C42 C41 H41A 109.4 . .
C40 C41 H41B 109.4 . .
C42 C41 H41B 109.4 . .
H41A C41 H41B 108.0 . .
C37 C38 C39 110.0(2) . .
C37 C38 H38A 109.7 . .
C39 C38 H38A 109.7 . .
C37 C38 H38B 109.7 . .
C39 C38 H38B 109.7 . .
H38A C38 H38B 108.2 . .
C25 N5 H5A 109.5 . .
C25 N5 H5B 109.5 . .
H5A N5 H5B 109.5 . .
C25 N5 H5C 109.5 . .
H5A N5 H5C 109.5 . .
H5B N5 H5C 109.5 . .
N5 C25 C26 110.9(2) . .
N5 C25 C30 110.9(2) . .
C26 C25 C30 111.2(2) . .
N5 C25 H25 107.9 . .
C26 C25 H25 107.9 . .
C30 C25 H25 107.9 . .
C25 C26 C27 109.3(2) . .
C25 C26 H26A 109.8 . .
C27 C26 H26A 109.8 . .
C25 C26 H26B 109.8 . .
C27 C26 H26B 109.8 . .
H26A C26 H26B 108.3 . .
C27 C28 C29 110.7(2) . .
C27 C28 H28A 109.5 . .
C29 C28 H28A 109.5 . .
C27 C28 H28B 109.5 . .
C29 C28 H28B 109.5 . .
H28A C28 H28B 108.1 . .
C28 C27 C26 110.1(2) . .
C28 C27 H27A 109.6 . .
C26 C27 H27A 109.6 . .
C28 C27 H27B 109.6 . .
C26 C27 H27B 109.6 . .
H27A C27 H27B 108.2 . .
C25 C30 C29 109.8(2) . .
C25 C30 H30A 109.7 . .
C29 C30 H30A 109.7 . .
C25 C30 H30B 109.7 . .
C29 C30 H30B 109.7 . .
H30A C30 H30B 108.2 . .
C28 C29 C30 112.4(2) . .
C28 C29 H29A 109.1 . .
C30 C29 H29A 109.1 . .
C28 C29 H29B 109.1 . .
C30 C29 H29B 109.1 . .
H29A C29 H29B 107.9 . .
C67 N12 H12C 109.5 . .
C67 N12 H12D 109.5 . .
H12C N12 H12D 109.5 . .
C67 N12 H12E 109.5 . .
H12C N12 H12E 109.5 . .
H12D N12 H12E 109.5 . .
N12 C67 C68 111.2(2) . .
N12 C67 C72 110.3(2) . .
C68 C67 C72 110.9(2) . .
N12 C67 H67 108.1 . .
C68 C67 H67 108.1 . .
C72 C67 H67 108.1 . .
C70 C71 C72 111.2(2) . .
C70 C71 H71A 109.4 . .
C72 C71 H71A 109.4 . .
C70 C71 H71B 109.4 . .
C72 C71 H71B 109.4 . .
H71A C71 H71B 108.0 . .
C67 C72 C71 110.1(2) . .
C67 C72 H72A 109.6 . .
C71 C72 H72A 109.6 . .
C67 C72 H72B 109.6 . .
C71 C72 H72B 109.6 . .
H72A C72 H72B 108.2 . .
C67 C68 C69 109.6(2) . .
C67 C68 H68A 109.7 . .
C69 C68 H68A 109.7 . .
C67 C68 H68B 109.7 . .
C69 C68 H68B 109.7 . .
H68A C68 H68B 108.2 . .
C69 C70 C71 110.8(2) . .
C69 C70 H70A 109.5 . .
C71 C70 H70A 109.5 . .
C69 C70 H70B 109.5 . .
C71 C70 H70B 109.5 . .
H70A C70 H70B 108.1 . .
C70 C69 C68 111.5(2) . .
C70 C69 H69A 109.3 . .
C68 C69 H69A 109.3 . .
C70 C69 H69B 109.3 . .
C68 C69 H69B 109.3 . .
H69A C69 H69B 108.0 . .
C1 N1 H1A 109.5 . .
C1 N1 H1B 109.5 . .
H1A N1 H1B 109.5 . .
C1 N1 H1C 109.5 . .
H1A N1 H1C 109.5 . .
H1B N1 H1C 109.5 . .
C1 C2 C3 109.7(2) . .
C1 C2 H2D 109.7 . .
C3 C2 H2D 109.7 . .
C1 C2 H2E 109.7 . .
C3 C2 H2E 109.7 . .
H2D C2 H2E 108.2 . .
N1 C1 C6 111.5(2) . .
N1 C1 C2 110.3(2) . .
C6 C1 C2 111.9(2) . .
N1 C1 H1 107.6 . .
C6 C1 H1 107.6 . .
C2 C1 H1 107.6 . .
C5 C4 C3 110.6(2) . .
C5 C4 H4D 109.5 . .
C3 C4 H4D 109.5 . .
C5 C4 H4E 109.5 . .
C3 C4 H4E 109.5 . .
H4D C4 H4E 108.1 . .
C4 C5 C6 112.0(2) . .
C4 C5 H5D 109.2 . .
C6 C5 H5D 109.2 . .
C4 C5 H5E 109.2 . .
C6 C5 H5E 109.2 . .
H5D C5 H5E 107.9 . .
C1 C6 C5 109.4(2) . .
C1 C6 H6D 109.8 . .
C5 C6 H6D 109.8 . .
C1 C6 H6E 109.8 . .
C5 C6 H6E 109.8 . .
H6D C6 H6E 108.2 . .
C4 C3 C2 110.5(2) . .
C4 C3 H3D 109.5 . .
C2 C3 H3D 109.5 . .
C4 C3 H3E 109.5 . .
C2 C3 H3E 109.5 . .
H3D C3 H3E 108.1 . .
C49 N9 H9C 109.5 . .
C49 N9 H9D 109.5 . .
H9C N9 H9D 109.5 . .
C49 N9 H9E 109.5 . .
H9C N9 H9E 109.5 . .
H9D N9 H9E 109.5 . .
N9 C49 C54 110.3(2) . .
N9 C49 C50 111.4(2) . .
C54 C49 C50 111.6(2) . .
N9 C49 H49 107.8 . .
C54 C49 H49 107.8 . .
C50 C49 H49 107.8 . .
C49 C54 C53 110.2(2) . .
C49 C54 H54A 109.6 . .
C53 C54 H54A 109.6 . .
C49 C54 H54B 109.6 . .
C53 C54 H54B 109.6 . .
H54A C54 H54B 108.1 . .
C51 C52 C53 111.1(2) . .
C51 C52 H52A 109.4 . .
C53 C52 H52A 109.4 . .
C51 C52 H52B 109.4 . .
C53 C52 H52B 109.4 . .
H52A C52 H52B 108.0 . .
C52 C53 C54 111.3(2) . .
C52 C53 H53A 109.4 . .
C54 C53 H53A 109.4 . .
C52 C53 H53B 109.4 . .
C54 C53 H53B 109.4 . .
H53A C53 H53B 108.0 . .
C49 C50 C51 109.9(2) . .
C49 C50 H50A 109.7 . .
C51 C50 H50A 109.7 . .
C49 C50 H50B 109.7 . .
C51 C50 H50B 109.7 . .
H50A C50 H50B 108.2 . .
C52 C51 C50 111.2(2) . .
C52 C51 H51A 109.4 . .
C50 C51 H51A 109.4 . .
C52 C51 H51B 109.4 . .
C50 C51 H51B 109.4 . .
H51A C51 H51B 108.0 . .

loop_
_geom_bond_atom_site_label_1
_geom_bond_atom_site_label_2
_geom_bond_distance
_geom_bond_site_symmetry_2
O2 C73 1.272(3) .
O4 C74 1.272(3) .
O3 C74 1.250(3) .
C74 O3 1.250(3) 1
C74 O4 1.272(3) 1
C74 C75 1.532(4) .
O1 C73 1.236(3) .
C73 O2 1.272(3) 1
C73 C75 1.541(4) .
C75 C76 1.544(4) .
C75 C78 1.550(4) .
C78 C77 1.530(4) .
C78 H78A 0.9700 .
C78 H78B 0.9700 .
C76 C77 1.529(4) .
C76 H76A 0.9700 .
C76 H76B 0.9700 .
C77 H77A 0.9700 .
C77 H77B 0.9700 .
O6 C79 1.269(3) .
O5 C79 1.250(3) .
O8 C80 1.252(3) .
C79 O5 1.250(3) 1
C79 O6 1.269(3) 1
C79 C81 1.529(4) .
O7 C80 1.257(3) .
C82 C83 1.531(4) .
C82 C81 1.546(4) .
C82 H82A 0.9700 .
C82 H82B 0.9700 .
C81 C80 1.545(4) .
C81 C84 1.554(4) .
C84 C83 1.526(4) .
C84 H84A 0.9700 .
C84 H84B 0.9700 .
C80 O7 1.257(3) 1
C83 H83A 0.9700 .
C83 H83B 0.9700 .
O9 C85 1.264(3) .
O12 C86 1.257(3) .
O11 C86 1.254(3) .
O10 C85 1.260(3) .
C85 O9 1.264(3) 1
C85 C87 1.523(4) .
C87 C88 1.542(4) .
C87 C90 1.549(3) .
C87 C86 1.549(4) .
C90 C89 1.545(4) .
C90 H90A 0.9700 .
C90 H90B 0.9700 .
C88 C89 1.545(4) .
C88 H88A 0.9700 .
C88 H88B 0.9700 .
C89 H89A 0.9700 .
C89 H89B 0.9700 .
O16 C92 1.268(3) .
O14 C91 1.250(3) .
O13 C91 1.269(3) .
O15 C92 1.247(3) .
C91 O14 1.250(3) 1
C91 O13 1.269(3) 1
C91 C93 1.532(4) .
C92 C93 1.539(4) .
C93 C94 1.544(4) .
C93 C96 1.556(3) .
C96 C95 1.543(4) .
C96 H96A 0.9700 .
C96 H96B 0.9700 .
C94 C95 1.546(4) .
C94 H94A 0.9700 .
C94 H94B 0.9700 .
C95 H95A 0.9700 .
C95 H95B 0.9700 .
O23 C104 1.271(3) .
O21 C103 1.249(3) .
O22 C103 1.268(3) .
O24 C104 1.244(3) .
C104 O24 1.244(3) 1
C104 O23 1.271(3) 1
C104 C105 1.538(4) .
C103 O21 1.249(3) 1
C103 O22 1.268(3) 1
C103 C105 1.534(4) .
C105 C106 1.544(4) .
C105 C108 1.552(3) .
C106 C107 1.546(3) .
C106 H10A 0.9700 .
C106 H10B 0.9700 .
C108 C107 1.541(4) .
C108 H10C 0.9700 .
C108 H10D 0.9700 .
C107 H10E 0.9700 .
C107 H10F 0.9700 .
O20 C98 1.266(3) .
O19 C98 1.250(3) .
O17 C97 1.264(3) .
O18 C97 1.246(3) .
C98 O20 1.266(3) 1
C98 C99 1.532(4) .
C99 C100 1.542(4) .
C99 C102 1.548(3) .
C99 C97 1.551(4) .
C100 C101 1.542(4) .
C100 H10G 0.9700 .
C100 H10H 0.9700 .
C102 C101 1.549(4) .
C102 H10I 0.9700 .
C102 H10J 0.9700 .
C101 H10K 0.9700 .
C101 H10L 0.9700 .
N8 C43 1.506(3) .
N8 H8A 0.8900 .
N8 H8B 0.8900 .
N8 H8C 0.8900 .
C46 C47 1.504(4) .
C46 C45 1.525(4) .
C46 H46A 0.9700 .
C46 H46B 0.9700 .
C44 C43 1.503(4) .
C44 C45 1.523(4) .
C44 H44A 0.9700 .
C44 H44B 0.9700 .
C43 C48 1.525(4) .
C43 H43 0.9800 .
C48 C47 1.532(4) .
C48 H48A 0.9700 .
C48 H48B 0.9700 .
C45 H45A 0.9700 .
C45 H45B 0.9700 .
C47 H47A 0.9700 .
C47 H47B 0.9700 .
N2 C7 1.498(3) .
N2 H2A 0.8900 .
N2 H2B 0.8900 .
N2 H2C 0.8900 .
C12 C7 1.523(4) .
C12 C11 1.536(4) .
C12 H12A 0.9700 .
C12 H12B 0.9700 .
C7 C8 1.510(4) .
C7 H7 0.9800 .
C8 C9 1.524(4) .
C8 H8D 0.9700 .
C8 H8E 0.9700 .
C9 C10 1.523(4) .
C9 H9A 0.9700 .
C9 H9B 0.9700 .
C11 C10 1.502(4) .
C11 H11A 0.9700 .
C11 H11B 0.9700 .
C10 H10M 0.9700 .
C10 H10N 0.9700 .
N4 C19 1.487(3) .
N4 H4A 0.8900 .
N4 H4B 0.8900 .
N4 H4C 0.8900 .
C19 C24 1.502(4) .
C19 C20 1.515(4) .
C19 H19 0.9800 .
C24 C23 1.537(4) .
C24 H24A 0.9700 .
C24 H24B 0.9700 .
C20 C21 1.524(4) .
C20 H20A 0.9700 .
C20 H20B 0.9700 .
C22 C21 1.504(4) .
C22 C23 1.523(4) .
C22 H22A 0.9700 .
C22 H22B 0.9700 .
C21 H21A 0.9700 .
C21 H21B 0.9700 .
C23 H23A 0.9700 .
C23 H23B 0.9700 .
N3 C13 1.486(3) .
N3 H3A 0.8900 .
N3 H3B 0.8900 .
N3 H3C 0.8900 .
C13 C18 1.508(4) .
C13 C14 1.508(4) .
C13 H13 0.9800 .
C14 C15 1.527(4) .
C14 H14A 0.9700 .
C14 H14B 0.9700 .
C16 C15 1.499(5) .
C16 C17 1.526(4) .
C16 H16A 0.9700 .
C16 H16B 0.9700 .
C15 H15A 0.9700 .
C15 H15B 0.9700 .
C18 C17 1.531(4) .
C18 H18A 0.9700 .
C18 H18B 0.9700 .
C17 H17A 0.9700 .
C17 H17B 0.9700 .
N10 C55 1.497(3) .
N10 H10O 0.8900 .
N10 H10P 0.8900 .
N10 H10Q 0.8900 .
C60 C55 1.514(4) .
C60 C59 1.530(4) .
C60 H60A 0.9700 .
C60 H60B 0.9700 .
C55 C56 1.513(4) .
C55 H55 0.9800 .
C57 C58 1.514(4) .
C57 C56 1.526(4) .
C57 H57A 0.9700 .
C57 H57B 0.9700 .
C56 H56A 0.9700 .
C56 H56B 0.9700 .
C58 C59 1.529(4) .
C58 H58A 0.9700 .
C58 H58B 0.9700 .
C59 H59A 0.9700 .
C59 H59B 0.9700 .
N6 C31 1.492(3) .
N6 H6A 0.8900 .
N6 H6B 0.8900 .
N6 H6C 0.8900 .
C31 C36 1.519(4) .
C31 C32 1.521(4) .
C31 H31 0.9800 .
C32 C33 1.525(4) .
C32 H32A 0.9700 .
C32 H32B 0.9700 .
C35 C34 1.516(4) .
C35 C36 1.531(4) .
C35 H35A 0.9700 .
C35 H35B 0.9700 .
C36 H36A 0.9700 .
C36 H36B 0.9700 .
C34 C33 1.520(4) .
C34 H34A 0.9700 .
C34 H34B 0.9700 .
C33 H33A 0.9700 .
C33 H33B 0.9700 .
N11 C61 1.494(3) .
N11 H11C 0.8900 .
N11 H11D 0.8900 .
N11 H11E 0.8900 .
C61 C66 1.513(4) .
C61 C62 1.514(4) .
C61 H61 0.9800 .
C64 C65 1.512(4) .
C64 C63 1.523(4) .
C64 H64A 0.9700 .
C64 H64B 0.9700 .
C66 C65 1.526(3) .
C66 H66A 0.9700 .
C66 H66B 0.9700 .
C62 C63 1.526(4) .
C62 H62A 0.9700 .
C62 H62B 0.9700 .
C65 H65A 0.9700 .
C65 H65B 0.9700 .
C63 H63A 0.9700 .
C63 H63B 0.9700 .
N7 C37 1.491(3) .
N7 H7A 0.8900 .
N7 H7B 0.8900 .
N7 H7C 0.8900 .
C42 C37 1.516(4) .
C42 C41 1.531(4) .
C42 H42A 0.9700 .
C42 H42B 0.9700 .
C39 C40 1.524(4) .
C39 C38 1.528(4) .
C39 H39A 0.9700 .
C39 H39B 0.9700 .
C40 C41 1.519(4) .
C40 H40A 0.9700 .
C40 H40B 0.9700 .
C37 C38 1.522(4) .
C37 H37 0.9800 .
C41 H41A 0.9700 .
C41 H41B 0.9700 .
C38 H38A 0.9700 .
C38 H38B 0.9700 .
N5 C25 1.499(3) .
N5 H5A 0.8900 .
N5 H5B 0.8900 .
N5 H5C 0.8900 .
C25 C26 1.510(4) .
C25 C30 1.519(4) .
C25 H25 0.9800 .
C26 C27 1.526(3) .
C26 H26A 0.9700 .
C26 H26B 0.9700 .
C28 C27 1.517(4) .
C28 C29 1.521(4) .
C28 H28A 0.9700 .
C28 H28B 0.9700 .
C27 H27A 0.9700 .
C27 H27B 0.9700 .
C30 C29 1.527(4) .
C30 H30A 0.9700 .
C30 H30B 0.9700 .
C29 H29A 0.9700 .
C29 H29B 0.9700 .
N12 C67 1.490(3) .
N12 H12C 0.8900 .
N12 H12D 0.8900 .
N12 H12E 0.8900 .
C67 C68 1.519(4) .
C67 C72 1.525(4) .
C67 H67 0.9800 .
C71 C70 1.522(4) .
C71 C72 1.529(4) .
C71 H71A 0.9700 .
C71 H71B 0.9700 .
C72 H72A 0.9700 .
C72 H72B 0.9700 .
C68 C69 1.531(4) .
C68 H68A 0.9700 .
C68 H68B 0.9700 .
C70 C69 1.516(4) .
C70 H70A 0.9700 .
C70 H70B 0.9700 .
C69 H69A 0.9700 .
C69 H69B 0.9700 .
N1 C1 1.497(3) .
N1 H1A 0.8900 .
N1 H1B 0.8900 .
N1 H1C 0.8900 .
C2 C1 1.517(4) .
C2 C3 1.527(4) .
C2 H2D 0.9700 .
C2 H2E 0.9700 .
C1 C6 1.514(4) .
C1 H1 0.9800 .
C4 C5 1.518(4) .
C4 C3 1.527(4) .
C4 H4D 0.9700 .
C4 H4E 0.9700 .
C5 C6 1.525(4) .
C5 H5D 0.9700 .
C5 H5E 0.9700 .
C6 H6D 0.9700 .
C6 H6E 0.9700 .
C3 H3D 0.9700 .
C3 H3E 0.9700 .
N9 C49 1.483(3) .
N9 H9C 0.8900 .
N9 H9D 0.8900 .
N9 H9E 0.8900 .
C49 C54 1.510(4) .
C49 C50 1.516(4) .
C49 H49 0.9800 .
C54 C53 1.529(4) .
C54 H54A 0.9700 .
C54 H54B 0.9700 .
C52 C51 1.516(4) .
C52 C53 1.518(4) .
C52 H52A 0.9700 .
C52 H52B 0.9700 .
C53 H53A 0.9700 .
C53 H53B 0.9700 .
C50 C51 1.522(4) .
C50 H50A 0.9700 .
C50 H50B 0.9700 .
C51 H51A 0.9700 .
C51 H51B 0.9700 .

loop_
_geom_hbond_atom_site_label_D
_geom_hbond_atom_site_label_H
_geom_hbond_atom_site_label_A
_geom_hbond_distance_DH
_geom_hbond_distance_HA
_geom_hbond_distance_DA
_geom_hbond_angle_DHA
_geom_hbond_site_symmetry_A
N8 H8A O9 0.89 1.97 2.853(3) 171.8 1
N8 H8B O16 0.89 2.01 2.796(3) 146.6 4_575
N8 H8C O7 0.89 1.85 2.714(3) 162.9 1
N2 H2A O2 0.89 1.92 2.803(3) 171.5 2_655
N2 H2B O10 0.89 2.03 2.840(3) 151.2 2_645
N2 H2C O4 0.89 2.01 2.875(3) 164.3 1
N4 H4A O6 0.89 1.93 2.749(3) 151.8 1
N4 H4B O3 0.89 1.92 2.786(3) 163.5 1
N4 H4C O1 0.89 1.95 2.802(3) 158.8 2_655
N3 H3A O10 0.89 1.94 2.785(3) 156.9 2_645
N3 H3B O4 0.89 2.00 2.825(3) 153.5 1
N3 H3C O8 0.89 1.94 2.823(3) 169.0 2_645
N10 H10O O20 0.89 2.08 2.930(3) 159.7 1
N10 H10P O17 0.89 1.90 2.779(3) 169.8 2
N10 H10Q O23 0.89 1.99 2.796(3) 150.0 1
N6 H6A O20 0.89 1.89 2.716(3) 154.6 1
N6 H6B O15 0.89 1.90 2.789(3) 174.0 1_545
N6 H6C O21 0.89 1.87 2.718(3) 158.3 1
N11 H11C O17 0.89 2.12 2.903(3) 145.7 2
N11 H11D O23 0.89 1.82 2.705(3) 170.2 1
N11 H11E O13 0.89 2.06 2.901(3) 156.5 1
N7 H7A O13 0.89 1.93 2.746(3) 151.2 1
N7 H7B O19 0.89 1.96 2.786(3) 154.1 2
N7 H7C O18 0.89 1.88 2.770(3) 176.0 1_565
N5 H5A O7 0.89 2.21 2.933(3) 138.2 4_566
N5 H5B O16 0.89 1.84 2.731(3) 175.3 1_545
N5 H5C O22 0.89 2.03 2.895(3) 162.6 1
N12 H12C O14 0.89 1.88 2.732(3) 159.4 1
N12 H12D O9 0.89 1.99 2.788(3) 149.1 4_576
N12 H12E O24 0.89 1.94 2.817(3) 170.3 1
N1 H1A O12 0.89 1.86 2.744(3) 173.0 1_545
N1 H1B O6 0.89 2.02 2.865(3) 157.0 1
N1 H1C O2 0.89 2.02 2.817(3) 148.0 1
N9 H9C O5 0.89 1.94 2.784(3) 157.8 1
N9 H9D O22 0.89 1.96 2.756(3) 147.5 4_565
N9 H9E O11 0.89 1.89 2.776(3) 174.6 1_545
